data_7130203
loop_
_publ_author_name
'Xing, Tian'
'Derbyshire, Max'
'Elsegood, Mark Robert James'
'Redshaw, Carl'

_publ_section_title
;
 Mixed-metal calix[8]arene complexes: Structure, and ring opening
 polymerization studies
;
_journal_name_full 'Chemical Communications'
_journal_paper_doi 10.1039/D2CC02236B
_journal_year 2022
_chemical_formula_moiety 'C98 H124 N2 O15 Ta2 V2, 6.5(C2 H3 N)'
_chemical_formula_sum 'C111 H143.5 N8.5 O15 Ta2 V2'
_chemical_formula_weight 2300.61
_space_group_crystal_system triclinic
_space_group_IT_number 2
_space_group_name_Hall '-P 1'
_space_group_name_H-M_alt 'P -1'
_atom_sites_solution_hydrogens geom
_atom_sites_solution_primary iterative
_atom_sites_solution_secondary difmap
_audit_creation_method SHELXL-2018/3
_audit_update_record
;
2022-03-06 deposited with the CCDC.	2022-06-08 downloaded from the CCDC.
;
_cell_angle_alpha 79.652(3)
_cell_angle_beta 69.474(3)
_cell_angle_gamma 69.029(3)
_cell_formula_units_Z 2
_cell_length_a 16.1718(5)
_cell_length_b 19.5000(5)
_cell_length_c 21.3597(8)
_cell_measurement_reflns_used 26130
_cell_measurement_temperature 100(2)
_cell_measurement_theta_max 69.89
_cell_measurement_theta_min 3.06
_cell_volume 5879.0(4)
_computing_cell_refinement 'CrysAlisPro 1.171.40.82a (Rigaku OD, 2020)'
_computing_data_collection 'CrysAlisPro 1.171.40.82a (Rigaku OD, 2020)'
_computing_data_reduction 'CrysAlisPro 1.171.40.82a (Rigaku OD, 2020)'
_computing_molecular_graphics 'Bruker SHELXTL'
_computing_publication_material 'Bruker SHELXTL'
_computing_structure_refinement 'SHELXL-2018/3 (Sheldrick, 2018)'
_computing_structure_solution 'SHELXT-2018/2 (Sheldrick, 2015)'
_diffrn_ambient_temperature 100(2)
_diffrn_detector_area_resol_mean 10
_diffrn_measured_fraction_theta_full 0.989
_diffrn_measured_fraction_theta_max 0.969
_diffrn_measurement_device 'four-circle diffractometer'
_diffrn_measurement_device_type
; 
Rigaku 007HF equipped with Varimax confocal mirrors and an AFC11 goniometer 
and HyPix 6000 detector
;
_diffrn_measurement_method 'profile data from \w-scans'
_diffrn_radiation_collimation 0.3
_diffrn_radiation_type CuK\a
_diffrn_radiation_wavelength 1.54178
_diffrn_reflns_av_R_equivalents 0.0803
_diffrn_reflns_av_unetI/netI 0.0495
_diffrn_reflns_Laue_measured_fraction_full 0.989
_diffrn_reflns_Laue_measured_fraction_max 0.969
_diffrn_reflns_limit_h_max 19
_diffrn_reflns_limit_h_min -19
_diffrn_reflns_limit_k_max 23
_diffrn_reflns_limit_k_min -23
_diffrn_reflns_limit_l_max 23
_diffrn_reflns_limit_l_min -25
_diffrn_reflns_number 97203
_diffrn_reflns_point_group_measured_fraction_full 0.989
_diffrn_reflns_point_group_measured_fraction_max 0.969
_diffrn_reflns_theta_full 67.679
_diffrn_reflns_theta_max 70.563
_diffrn_reflns_theta_min 3.080
_diffrn_source 'Rotating anode'
_exptl_absorpt_coefficient_mu 5.106
_exptl_absorpt_correction_T_max 1.000
_exptl_absorpt_correction_T_min 0.648
_exptl_absorpt_correction_type multi-scan
_exptl_absorpt_process_details
; 
CrysAlisPro 1.171.40.82a (Rigaku Oxford Diffraction, 2020) 
Empirical absorption correction using spherical harmonics, 
implemented in SCALE3 ABSPACK scaling algorithm. 
;
_exptl_crystal_colour orange
_exptl_crystal_density_diffrn 1.300
_exptl_crystal_density_method 'not measured'
_exptl_crystal_description plate
_exptl_crystal_F_000 2362
_exptl_crystal_recrystallization_method 'Re-crystallisation from solvent: acetonitrile'
_exptl_crystal_size_max 0.160
_exptl_crystal_size_mid 0.060
_exptl_crystal_size_min 0.020
_refine_diff_density_max 3.804
_refine_diff_density_min -2.524
_refine_diff_density_rms 0.185
_refine_ls_extinction_method none
_refine_ls_goodness_of_fit_ref 1.073
_refine_ls_hydrogen_treatment constr
_refine_ls_matrix_type full
_refine_ls_number_parameters 1231
_refine_ls_number_reflns 21829
_refine_ls_number_restraints 563
_refine_ls_restrained_S_all 1.067
_refine_ls_R_factor_all 0.1205
_refine_ls_R_factor_gt 0.0840
_refine_ls_shift/su_max 0.002
_refine_ls_shift/su_mean 0.000
_refine_ls_structure_factor_coef Fsqd
_refine_ls_weighting_details 'w=1/[\s^2^(Fo^2^)+(0.1311P)^2^+33.9765P] where P=(Fo^2^+2Fc^2^)/3'
_refine_ls_weighting_scheme calc
_refine_ls_wR_factor_gt 0.2157
_refine_ls_wR_factor_ref 0.2513
_reflns_Friedel_coverage 0.000
_reflns_number_gt 15116
_reflns_number_total 21829
_reflns_threshold_expression 'I > 2\s(I)'
_cod_data_source_file d2cc02236b2.cif
_cod_data_source_block 2dot6andahalfMeCN
_cod_original_formula_sum 'C111 H143.50 N8.50 O15 Ta2 V2'
_cod_database_code 7130203
_shelx_shelxl_version_number 2018/3
_shelx_space_group_comment
; 
The symmetry employed for this shelxl refinement is uniquely defined 
by the following loop, which should always be used as a source of 
symmetry information in preference to the above space-group names. 
They are only intended as comments. 
;
_shelx_estimated_absorpt_t_min 0.495
_shelx_estimated_absorpt_t_max 0.905

loop_
_space_group_symop_operation_xyz
'x, y, z'
'-x, -y, -z'

loop_
_atom_site_label
_atom_site_type_symbol
_atom_site_fract_x
_atom_site_fract_y
_atom_site_fract_z
_atom_site_U_iso_or_equiv
_atom_site_adp_type
_atom_site_occupancy
_atom_site_site_symmetry_order
_atom_site_calc_flag
_atom_site_refinement_flags_posn
_atom_site_refinement_flags_adp
_atom_site_refinement_flags_occupancy
_atom_site_disorder_assembly
_atom_site_disorder_group
Ta1 Ta 0.19015(3) 0.87309(2) 0.66028(2) 0.04348(14) Uani 1 1 d . . . . .
Ta2 Ta 0.19825(3) 0.69938(2) 0.77486(2) 0.04941(15) Uani 1 1 d . . . . .
V1 V -0.05707(11) 0.92405(9) 0.67536(9) 0.0504(4) Uani 1 1 d . . . . .
V2 V 0.24646(11) 0.57793(9) 0.64436(8) 0.0496(4) Uani 1 1 d . . . . .
O1 O 0.3238(4) 0.8292(3) 0.6191(3) 0.0472(14) Uani 1 1 d . . . . .
O2 O 0.1942(4) 0.9544(3) 0.5940(3) 0.0487(15) Uani 1 1 d . . . . .
O3 O -0.0903(4) 1.0071(4) 0.6236(3) 0.0538(16) Uani 1 1 d . . . . .
O4 O -0.1422(4) 0.9324(4) 0.7580(3) 0.0545(16) Uani 1 1 d . . . . .
O5 O 0.1192(5) 0.7613(4) 0.8491(3) 0.0565(17) Uani 1 1 d . . . . .
O6 O 0.1945(5) 0.6128(4) 0.8351(3) 0.0545(16) Uani 1 1 d . . . . .
O7 O 0.2573(5) 0.4850(3) 0.6780(3) 0.0526(15) Uani 1 1 d . . . . .
O8 O 0.3413(4) 0.5748(3) 0.5689(3) 0.0519(15) Uani 1 1 d . . . . .
O9 O 0.1846(4) 0.7842(3) 0.7120(3) 0.0454(14) Uani 1 1 d . . . . .
O10 O 0.0506(4) 0.9109(3) 0.6805(3) 0.0510(15) Uani 1 1 d . . . . .
O11 O 0.2463(5) 0.6316(3) 0.7005(3) 0.0555(16) Uani 1 1 d . . . . .
O12 O -0.0553(5) 0.8569(4) 0.6422(4) 0.0628(18) Uani 1 1 d . . . . .
O13 O 0.1523(5) 0.6095(4) 0.6243(4) 0.0648(19) Uani 1 1 d . . . . .
C1 C 0.3917(6) 0.8256(5) 0.5609(4) 0.0424(19) Uani 1 1 d . . . . .
C2 C 0.4308(6) 0.7598(5) 0.5256(4) 0.046(2) Uani 1 1 d . . . . .
C3 C 0.5027(7) 0.7565(5) 0.4666(5) 0.053(2) Uani 1 1 d . . . . .
H3 H 0.529921 0.712238 0.443891 0.064 Uiso 1 1 calc R U . . .
C4 C 0.5382(6) 0.8150(5) 0.4379(5) 0.050(2) Uani 1 1 d . . . . .
C5 C 0.4964(6) 0.8785(5) 0.4733(5) 0.045(2) Uani 1 1 d . . . . .
H5 H 0.518449 0.919193 0.455274 0.054 Uiso 1 1 calc R U . . .
C6 C 0.4251(6) 0.8854(5) 0.5327(5) 0.044(2) Uani 1 1 d . . . . .
C7 C 0.6186(7) 0.8076(6) 0.3704(6) 0.062(3) Uani 1 1 d . . . . .
C8 C 0.6979(9) 0.7356(7) 0.3747(8) 0.094(5) Uani 1 1 d . . . . .
H8A H 0.746391 0.728053 0.331046 0.141 Uiso 1 1 calc R U . . .
H8B H 0.673211 0.694169 0.387400 0.141 Uiso 1 1 calc R U . . .
H8C H 0.724563 0.738648 0.408436 0.141 Uiso 1 1 calc R U . . .
C9 C 0.5813(10) 0.8022(9) 0.3158(6) 0.090(4) Uani 1 1 d . . . . .
H9A H 0.531379 0.847856 0.311652 0.135 Uiso 1 1 calc R U . . .
H9B H 0.556803 0.760716 0.327396 0.135 Uiso 1 1 calc R U . . .
H9C H 0.631824 0.794451 0.273065 0.135 Uiso 1 1 calc R U . . .
C10 C 0.6560(10) 0.8698(7) 0.3551(7) 0.086(4) Uani 1 1 d . . . . .
H10A H 0.688927 0.866847 0.386726 0.130 Uiso 1 1 calc R U . . .
H10B H 0.604614 0.916310 0.358967 0.130 Uiso 1 1 calc R U . . .
H10C H 0.699372 0.867343 0.309331 0.130 Uiso 1 1 calc R U . . .
C11 C 0.3777(6) 0.9589(4) 0.5659(5) 0.0427(19) Uani 1 1 d . . . . .
H11A H 0.343810 0.951026 0.613710 0.051 Uiso 1 1 calc R U . . .
H11B H 0.425096 0.981348 0.563054 0.051 Uiso 1 1 calc R U . . .
C12 C 0.2226(6) 1.0025(4) 0.5457(4) 0.0426(19) Uani 1 1 d . . . . .
C13 C 0.3098(6) 1.0099(5) 0.5297(5) 0.047(2) Uani 1 1 d . . . . .
C14 C 0.3355(7) 1.0619(5) 0.4808(5) 0.052(2) Uani 1 1 d . . . . .
H14 H 0.394169 1.068051 0.472298 0.063 Uiso 1 1 calc R U . . .
C15 C 0.2771(7) 1.1058(6) 0.4433(6) 0.058(3) Uani 1 1 d . . . . .
C16 C 0.1908(7) 1.0971(5) 0.4593(5) 0.056(2) Uani 1 1 d . . . . .
H16 H 0.150113 1.125199 0.434240 0.068 Uiso 1 1 calc R U . . .
C17 C 0.1626(6) 1.0484(4) 0.5109(6) 0.062(3) Uani 1 1 d . . . . .
C18 C 0.3055(9) 1.1616(7) 0.3893(6) 0.083(3) Uani 1 1 d D U . . .
C19 C 0.3941(15) 1.1752(14) 0.3833(14) 0.094(6) Uani 0.588(16) 1 d D U P A 1
H19A H 0.405626 1.212298 0.346712 0.142 Uiso 0.588(16) 1 calc R U P A 1
H19B H 0.387963 1.192876 0.425385 0.142 Uiso 0.588(16) 1 calc R U P A 1
H19C H 0.446376 1.129265 0.373949 0.142 Uiso 0.588(16) 1 calc R U P A 1
C20 C 0.2261(15) 1.2341(11) 0.4005(12) 0.092(6) Uani 0.588(16) 1 d D U P A 1
H20A H 0.243427 1.271229 0.365678 0.138 Uiso 0.588(16) 1 calc R U P A 1
H20B H 0.169946 1.227403 0.398439 0.138 Uiso 0.588(16) 1 calc R U P A 1
H20C H 0.213936 1.250500 0.444585 0.138 Uiso 0.588(16) 1 calc R U P A 1
C21 C 0.310(2) 1.1400(14) 0.3216(10) 0.102(6) Uani 0.588(16) 1 d D U P A 1
H21A H 0.328606 1.176004 0.285936 0.153 Uiso 0.588(16) 1 calc R U P A 1
H21B H 0.355992 1.091074 0.311746 0.153 Uiso 0.588(16) 1 calc R U P A 1
H21C H 0.248757 1.139235 0.324142 0.153 Uiso 0.588(16) 1 calc R U P A 1
C19X C 0.332(3) 1.2142(16) 0.4198(15) 0.089(6) Uani 0.412(16) 1 d D U P A 2
H19D H 0.373271 1.185215 0.446168 0.133 Uiso 0.412(16) 1 calc R U P A 2
H19E H 0.364175 1.243270 0.383666 0.133 Uiso 0.412(16) 1 calc R U P A 2
H19F H 0.275416 1.247193 0.448802 0.133 Uiso 0.412(16) 1 calc R U P A 2
C20X C 0.244(2) 1.2047(17) 0.3500(16) 0.095(8) Uani 0.412(16) 1 d D U P A 2
H20D H 0.273122 1.238148 0.317237 0.143 Uiso 0.412(16) 1 calc R U P A 2
H20E H 0.233150 1.171585 0.326435 0.143 Uiso 0.412(16) 1 calc R U P A 2
H20F H 0.184355 1.233453 0.379839 0.143 Uiso 0.412(16) 1 calc R U P A 2
C21X C 0.4003(18) 1.1195(17) 0.3387(14) 0.099(8) Uani 0.412(16) 1 d D U P A 2
H21D H 0.443612 1.089731 0.363231 0.148 Uiso 0.412(16) 1 calc R U P A 2
H21E H 0.389710 1.087297 0.313951 0.148 Uiso 0.412(16) 1 calc R U P A 2
H21F H 0.426804 1.155002 0.307164 0.148 Uiso 0.412(16) 1 calc R U P A 2
C22 C 0.0654(6) 1.0420(5) 0.5296(5) 0.048(2) Uani 1 1 d . . . . .
H22A H 0.068206 0.990108 0.542774 0.058 Uiso 1 1 calc R U . . .
H22B H 0.042397 1.057732 0.490371 0.058 Uiso 1 1 calc R U . . .
C23 C -0.0764(6) 1.0699(5) 0.6332(6) 0.054(2) Uani 1 1 d . . . . .
C24 C -0.0018(6) 1.0900(5) 0.5876(5) 0.050(2) Uani 1 1 d . . . . .
C25 C 0.0111(7) 1.1526(5) 0.5985(5) 0.052(2) Uani 1 1 d . . . . .
H25 H 0.064152 1.165101 0.569477 0.062 Uiso 1 1 calc R U . . .
C26 C -0.0506(7) 1.1987(6) 0.6507(6) 0.059(3) Uani 1 1 d . . . . .
C27 C -0.1252(8) 1.1771(5) 0.6934(6) 0.062(3) Uani 1 1 d . . . . .
H27 H -0.167811 1.207619 0.728832 0.074 Uiso 1 1 calc R U . . .
C28 C -0.1413(6) 1.1132(5) 0.6876(5) 0.056(3) Uani 1 1 d . . . . .
C29 C -0.0316(9) 1.2675(6) 0.6609(7) 0.076(3) Uani 1 1 d . . . . .
C30 C 0.0509(16) 1.2429(9) 0.6859(13) 0.149(9) Uani 1 1 d . . . . .
H30A H 0.101930 1.205416 0.657512 0.224 Uiso 1 1 calc R U . . .
H30B H 0.033602 1.222069 0.732136 0.224 Uiso 1 1 calc R U . . .
H30C H 0.071047 1.285074 0.684569 0.224 Uiso 1 1 calc R U . . .
C31 C -0.0102(16) 1.3110(9) 0.5940(10) 0.130(7) Uani 1 1 d . . . . .
H31A H -0.018015 1.361363 0.601521 0.196 Uiso 1 1 calc R U . . .
H31B H -0.052862 1.312160 0.570350 0.196 Uiso 1 1 calc R U . . .
H31C H 0.054210 1.287469 0.566850 0.196 Uiso 1 1 calc R U . . .
C32 C -0.1131(14) 1.3148(10) 0.7129(11) 0.140(8) Uani 1 1 d . . . . .
H32A H -0.168473 1.331969 0.698110 0.211 Uiso 1 1 calc R U . . .
H32B H -0.125378 1.285790 0.755652 0.211 Uiso 1 1 calc R U . . .
H32C H -0.098174 1.357302 0.718714 0.211 Uiso 1 1 calc R U . . .
C33 C -0.2178(7) 1.0895(6) 0.7389(6) 0.065(3) Uani 1 1 d . . . . .
H33A H -0.233987 1.055501 0.719388 0.078 Uiso 1 1 calc R U . . .
H33B H -0.273931 1.132962 0.752686 0.078 Uiso 1 1 calc R U . . .
C34 C -0.1463(7) 0.9755(6) 0.8034(5) 0.054(2) Uani 1 1 d . . . . .
C35 C -0.1880(7) 1.0514(5) 0.7993(5) 0.057(2) Uani 1 1 d . . . . .
C36 C -0.1946(8) 1.0916(6) 0.8493(6) 0.067(3) Uani 1 1 d . . . . .
H36 H -0.224875 1.143259 0.847418 0.081 Uiso 1 1 calc R U . . .
C37 C -0.1589(8) 1.0599(6) 0.9019(6) 0.068(3) Uani 1 1 d . . . . .
C38 C -0.1155(9) 0.9848(6) 0.9029(6) 0.067(3) Uani 1 1 d . . . . .
H38 H -0.088510 0.962224 0.937476 0.080 Uiso 1 1 calc R U . . .
C39 C -0.1090(7) 0.9405(6) 0.8567(5) 0.058(3) Uani 1 1 d . . . . .
C40 C -0.1649(13) 1.1054(8) 0.9557(7) 0.098(4) Uani 1 1 d . U . . .
C41 C -0.2198(17) 1.1856(9) 0.9496(10) 0.143(7) Uani 1 1 d . U . . .
H41A H -0.217993 1.211618 0.984123 0.215 Uiso 1 1 calc R U . . .
H41B H -0.284584 1.190691 0.955606 0.215 Uiso 1 1 calc R U . . .
H41C H -0.192555 1.206777 0.905229 0.215 Uiso 1 1 calc R U . . .
C42 C -0.2139(18) 1.0760(11) 1.0274(9) 0.157(7) Uani 1 1 d . U . . .
H42A H -0.168641 1.033271 1.042211 0.235 Uiso 1 1 calc R U . . .
H42B H -0.265274 1.061487 1.025977 0.235 Uiso 1 1 calc R U . . .
H42C H -0.238292 1.114778 1.058764 0.235 Uiso 1 1 calc R U . . .
C43 C -0.0699(15) 1.0991(10) 0.9560(10) 0.128(5) Uani 1 1 d . U . . .
H43A H -0.032841 1.111090 0.910777 0.191 Uiso 1 1 calc R U . . .
H43B H -0.038945 1.048664 0.970553 0.191 Uiso 1 1 calc R U . . .
H43C H -0.075735 1.133345 0.986911 0.191 Uiso 1 1 calc R U . . .
C44 C -0.0591(9) 0.8579(6) 0.8545(5) 0.067(3) Uani 1 1 d . . . . .
H44A H -0.098163 0.835289 0.843859 0.081 Uiso 1 1 calc R U . . .
H44B H -0.000131 0.849525 0.816883 0.081 Uiso 1 1 calc R U . . .
C45 C 0.0536(7) 0.7667(5) 0.9090(5) 0.055(2) Uani 1 1 d . . . . .
C46 C -0.0360(8) 0.8169(5) 0.9167(5) 0.056(2) Uani 1 1 d . . . . .
C47 C -0.1023(7) 0.8222(6) 0.9787(5) 0.058(3) Uani 1 1 d . . . . .
H47 H -0.163193 0.855700 0.982887 0.070 Uiso 1 1 calc R U . . .
C48 C -0.0846(8) 0.7807(6) 1.0356(6) 0.064(3) Uani 1 1 d . . . . .
C49 C 0.0060(8) 0.7320(6) 1.0266(5) 0.059(3) Uani 1 1 d . . . . .
H49 H 0.020662 0.703142 1.064496 0.071 Uiso 1 1 calc R U . . .
C50 C 0.0751(7) 0.7240(5) 0.9654(5) 0.056(2) Uani 1 1 d . . . . .
C51 C -0.1596(10) 0.7894(8) 1.1036(6) 0.082(3) Uani 1 1 d . U . . .
C52 C -0.1896(14) 0.8661(10) 1.1248(8) 0.126(6) Uani 1 1 d . U . . .
H52A H -0.219937 0.900972 1.094131 0.188 Uiso 1 1 calc R U . . .
H52B H -0.134881 0.877616 1.123819 0.188 Uiso 1 1 calc R U . . .
H52C H -0.233440 0.869795 1.170402 0.188 Uiso 1 1 calc R U . . .
C53 C -0.1263(14) 0.7360(12) 1.1573(8) 0.147(7) Uani 1 1 d . U . . .
H53A H -0.178765 0.738805 1.198574 0.220 Uiso 1 1 calc R U . . .
H53B H -0.077971 0.748722 1.165830 0.220 Uiso 1 1 calc R U . . .
H53C H -0.100486 0.685858 1.142188 0.220 Uiso 1 1 calc R U . . .
C54 C -0.2393(11) 0.7723(11) 1.0996(8) 0.117(5) Uani 1 1 d . U . . .
H54A H -0.291401 0.784961 1.141020 0.176 Uiso 1 1 calc R U . . .
H54B H -0.221019 0.719677 1.093561 0.176 Uiso 1 1 calc R U . . .
H54C H -0.258557 0.800916 1.061478 0.176 Uiso 1 1 calc R U . . .
C55 C 0.1708(8) 0.6662(6) 0.9587(5) 0.060(3) Uani 1 1 d . . . . .
H55A H 0.189260 0.664870 0.998561 0.071 Uiso 1 1 calc R U . . .
H55B H 0.217850 0.679321 0.918676 0.071 Uiso 1 1 calc R U . . .
C56 C 0.1792(7) 0.5676(6) 0.8905(4) 0.049(2) Uani 1 1 d . . . . .
C57 C 0.1672(7) 0.5896(5) 0.9522(5) 0.057(2) Uani 1 1 d . . . . .
C58 C 0.1522(7) 0.5424(6) 1.0085(5) 0.057(2) Uani 1 1 d . . . . .
H58 H 0.147073 0.556850 1.050211 0.069 Uiso 1 1 calc R U . . .
C59 C 0.1443(7) 0.4741(6) 1.0058(5) 0.058(3) Uani 1 1 d . . . . .
C60 C 0.1541(7) 0.4536(5) 0.9443(5) 0.055(2) Uani 1 1 d . . . . .
H60 H 0.147173 0.408117 0.941111 0.066 Uiso 1 1 calc R U . . .
C61 C 0.1747(8) 0.5005(6) 0.8855(5) 0.068(3) Uani 1 1 d . . . . .
C62 C 0.1321(9) 0.4218(6) 1.0682(6) 0.070(3) Uani 1 1 d . . . . .
C63 C 0.0719(10) 0.4625(8) 1.1312(6) 0.082(4) Uani 1 1 d . . . . .
H63A H 0.104446 0.491678 1.140104 0.124 Uiso 1 1 calc R U . . .
H63B H 0.059778 0.426870 1.169115 0.124 Uiso 1 1 calc R U . . .
H63C H 0.012713 0.495136 1.125127 0.124 Uiso 1 1 calc R U . . .
C64 C 0.0810(12) 0.3693(8) 1.0629(7) 0.098(5) Uani 1 1 d . . . . .
H64A H 0.067127 0.340016 1.105344 0.147 Uiso 1 1 calc R U . . .
H64B H 0.121115 0.336474 1.026662 0.147 Uiso 1 1 calc R U . . .
H64C H 0.022702 0.398652 1.053576 0.147 Uiso 1 1 calc R U . . .
C65 C 0.2292(10) 0.3776(9) 1.0757(8) 0.105(5) Uani 1 1 d . . . . .
H65A H 0.255771 0.410852 1.085403 0.158 Uiso 1 1 calc R U . . .
H65B H 0.270336 0.354053 1.033912 0.158 Uiso 1 1 calc R U . . .
H65C H 0.223015 0.339730 1.112430 0.158 Uiso 1 1 calc R U . . .
C66 C 0.1867(7) 0.4739(5) 0.8192(5) 0.055(2) Uani 1 1 d . . . . .
H66A H 0.151760 0.438799 0.827753 0.067 Uiso 1 1 calc R U . . .
H66B H 0.160134 0.516291 0.791034 0.067 Uiso 1 1 calc R U . . .
C67 C 0.3204(7) 0.4447(5) 0.7115(5) 0.051(2) Uani 1 1 d . . . . .
C68 C 0.2884(7) 0.4365(5) 0.7818(5) 0.053(2) Uani 1 1 d . . . . .
C69 C 0.3500(8) 0.3915(6) 0.8152(5) 0.061(3) Uani 1 1 d . . . . .
H69 H 0.328038 0.384543 0.862603 0.074 Uiso 1 1 calc R U . . .
C70 C 0.4434(7) 0.3559(6) 0.7813(6) 0.066(3) Uani 1 1 d . . . . .
C71 C 0.4724(8) 0.3664(5) 0.7110(5) 0.060(3) Uani 1 1 d . . . . .
H71 H 0.535113 0.341540 0.686765 0.072 Uiso 1 1 calc R U . . .
C72 C 0.4141(7) 0.4111(5) 0.6760(5) 0.052(2) Uani 1 1 d . . . . .
C73 C 0.5112(9) 0.3042(8) 0.8184(7) 0.086(3) Uani 1 1 d . U . . .
C74 C 0.4702(13) 0.3106(12) 0.8937(8) 0.151(7) Uani 1 1 d . U . . .
H74A H 0.513927 0.275377 0.915684 0.212 Uiso 1 1 calc R U . . .
H74B H 0.411171 0.299882 0.909837 0.212 Uiso 1 1 calc R U . . .
H74C H 0.459111 0.360645 0.904249 0.212 Uiso 1 1 calc R U . . .
C75 C 0.6049(11) 0.3151(10) 0.7902(9) 0.110(4) Uani 1 1 d . U . . .
H75A H 0.631616 0.303919 0.742917 0.154 Uiso 1 1 calc R U . . .
H75B H 0.646177 0.282186 0.815106 0.154 Uiso 1 1 calc R U . . .
H75C H 0.598014 0.366265 0.794194 0.154 Uiso 1 1 calc R U . . .
C76 C 0.5265(10) 0.2236(7) 0.8053(8) 0.102(4) Uani 1 1 d . U . . .
H76A H 0.559734 0.215184 0.757772 0.142 Uiso 1 1 calc R U . . .
H76B H 0.465946 0.215908 0.817457 0.142 Uiso 1 1 calc R U . . .
H76C H 0.563339 0.189007 0.832471 0.142 Uiso 1 1 calc R U . . .
C77 C 0.4515(7) 0.4261(5) 0.6012(5) 0.055(2) Uani 1 1 d . . . . .
H77A H 0.503313 0.382262 0.581394 0.066 Uiso 1 1 calc R U . . .
H77B H 0.401685 0.435653 0.580885 0.066 Uiso 1 1 calc R U . . .
C78 C 0.4290(7) 0.5627(5) 0.5738(5) 0.049(2) Uani 1 1 d . . . . .
C79 C 0.4857(7) 0.4915(5) 0.5859(5) 0.050(2) Uani 1 1 d . . . . .
C80 C 0.5755(7) 0.4829(5) 0.5839(5) 0.053(2) Uani 1 1 d . . . . .
H80 H 0.616098 0.434769 0.589881 0.064 Uiso 1 1 calc R U . . .
C81 C 0.6080(7) 0.5418(6) 0.5735(6) 0.059(3) Uani 1 1 d . . . . .
C82 C 0.5487(7) 0.6124(5) 0.5643(5) 0.053(2) Uani 1 1 d . . . . .
H82 H 0.569563 0.653515 0.559048 0.063 Uiso 1 1 calc R U . . .
C83 C 0.4596(6) 0.6236(5) 0.5626(5) 0.049(2) Uani 1 1 d . . . . .
C84 C 0.7078(8) 0.5299(7) 0.5709(7) 0.083(3) Uani 1 1 d D U . . .
C85 C 0.7097(15) 0.5671(15) 0.6246(11) 0.111(6) Uani 0.699(15) 1 d D U P B 1
H85A H 0.667012 0.617747 0.625694 0.166 Uiso 0.699(15) 1 calc R U P B 1
H85B H 0.690339 0.540582 0.667808 0.166 Uiso 0.699(15) 1 calc R U P B 1
H85C H 0.773116 0.567832 0.615868 0.166 Uiso 0.699(15) 1 calc R U P B 1
C86 C 0.7561(11) 0.5707(10) 0.5008(10) 0.086(5) Uani 0.699(15) 1 d D U P B 1
H86A H 0.757125 0.548380 0.462765 0.130 Uiso 0.699(15) 1 calc R U P B 1
H86B H 0.720147 0.623119 0.499661 0.130 Uiso 0.699(15) 1 calc R U P B 1
H86C H 0.820083 0.564917 0.497890 0.130 Uiso 0.699(15) 1 calc R U P B 1
C87 C 0.7701(13) 0.4519(10) 0.5636(14) 0.114(6) Uani 0.699(15) 1 d D U P B 1
H87A H 0.764395 0.431745 0.527078 0.170 Uiso 0.699(15) 1 calc R U P B 1
H87B H 0.834839 0.450076 0.553549 0.170 Uiso 0.699(15) 1 calc R U P B 1
H87C H 0.752062 0.422827 0.605489 0.170 Uiso 0.699(15) 1 calc R U P B 1
C85X C 0.722(3) 0.486(2) 0.6348(16) 0.095(9) Uani 0.301(15) 1 d D U P B 2
H85D H 0.675560 0.512131 0.673690 0.142 Uiso 0.301(15) 1 calc R U P B 2
H85E H 0.714310 0.437538 0.636276 0.142 Uiso 0.301(15) 1 calc R U P B 2
H85F H 0.784610 0.478451 0.635525 0.142 Uiso 0.301(15) 1 calc R U P B 2
C86X C 0.732(3) 0.6025(16) 0.573(2) 0.090(8) Uani 0.301(15) 1 d D U P B 2
H86D H 0.686217 0.630193 0.611376 0.135 Uiso 0.301(15) 1 calc R U P B 2
H86E H 0.794475 0.588246 0.577127 0.135 Uiso 0.301(15) 1 calc R U P B 2
H86F H 0.729923 0.633379 0.531515 0.135 Uiso 0.301(15) 1 calc R U P B 2
C87X C 0.778(3) 0.489(2) 0.5122(18) 0.094(9) Uani 0.301(15) 1 d D U P B 2
H87D H 0.769557 0.517455 0.470853 0.141 Uiso 0.301(15) 1 calc R U P B 2
H87E H 0.840907 0.482065 0.513153 0.141 Uiso 0.301(15) 1 calc R U P B 2
H87F H 0.770607 0.441152 0.513904 0.141 Uiso 0.301(15) 1 calc R U P B 2
C88 C 0.3902(6) 0.6982(5) 0.5521(5) 0.048(2) Uani 1 1 d . . . . .
H88A H 0.360136 0.693515 0.520605 0.058 Uiso 1 1 calc R U . . .
H88B H 0.340850 0.711564 0.595436 0.058 Uiso 1 1 calc R U . . .
O14 O 0.1898(5) 0.9199(3) 0.7285(3) 0.0575(16) Uani 1 1 d D U . . .
C89 C 0.1591(12) 0.9794(6) 0.7724(6) 0.103(4) Uani 1 1 d D U . . .
H89 H 0.215978 0.993976 0.762160 0.124 Uiso 1 1 calc R U . . .
C90 C 0.0931(14) 1.0450(8) 0.7522(9) 0.139(7) Uani 1 1 d D U . . .
H90A H 0.117070 1.055900 0.703839 0.209 Uiso 1 1 calc R U . . .
H90B H 0.033182 1.036701 0.762747 0.209 Uiso 1 1 calc R U . . .
H90C H 0.084442 1.086576 0.776226 0.209 Uiso 1 1 calc R U . . .
C91 C 0.1448(19) 0.9480(12) 0.8409(7) 0.184(10) Uani 1 1 d D U . . .
H91A H 0.198062 0.904119 0.842797 0.275 Uiso 1 1 calc R U . . .
H91B H 0.138988 0.984332 0.869849 0.275 Uiso 1 1 calc R U . . .
H91C H 0.087728 0.934456 0.856369 0.275 Uiso 1 1 calc R U . . .
O15 O 0.3123(5) 0.6994(4) 0.7753(4) 0.0685(19) Uani 1 1 d D U . . .
C92 C 0.3622(11) 0.7511(9) 0.7727(8) 0.112(4) Uani 1 1 d D U . . .
H92 H 0.329042 0.797954 0.751489 0.134 Uiso 1 1 calc R U . . .
C93 C 0.4552(12) 0.7270(15) 0.7248(11) 0.166(8) Uani 1 1 d D U . . .
H93A H 0.450924 0.717456 0.682753 0.249 Uiso 1 1 calc R U . . .
H93B H 0.484185 0.765504 0.716479 0.249 Uiso 1 1 calc R U . . .
H93C H 0.493117 0.681830 0.743027 0.249 Uiso 1 1 calc R U . . .
C94 C 0.3470(18) 0.7694(13) 0.8404(10) 0.173(9) Uani 1 1 d D U . . .
H94A H 0.280122 0.784350 0.864949 0.259 Uiso 1 1 calc R U . . .
H94B H 0.379786 0.726254 0.864079 0.259 Uiso 1 1 calc R U . . .
H94C H 0.370855 0.809929 0.837531 0.259 Uiso 1 1 calc R U . . .
N1 N 0.1749(5) 0.8181(4) 0.5798(4) 0.0481(18) Uani 1 1 d . . . . .
C95 C 0.1526(7) 0.7880(5) 0.5505(5) 0.053(2) Uani 1 1 d . . . . .
C96 C 0.1239(8) 0.7497(6) 0.5130(6) 0.063(3) Uani 1 1 d . . . . .
H96A H 0.155684 0.755793 0.464964 0.095 Uiso 1 1 calc R U . . .
H96B H 0.056291 0.770347 0.521608 0.095 Uiso 1 1 calc R U . . .
H96C H 0.140320 0.697192 0.527211 0.095 Uiso 1 1 calc R U . . .
N2 N 0.0625(6) 0.7006(5) 0.7666(5) 0.061(2) Uani 1 1 d . . . . .
C97 C 0.0050(10) 0.7003(7) 0.7471(7) 0.081(4) Uani 1 1 d . . . . .
C98 C -0.0697(11) 0.7028(8) 0.7224(8) 0.099(5) Uani 1 1 d . . . . .
H98A H -0.129766 0.731802 0.751540 0.148 Uiso 1 1 calc R U . . .
H98B H -0.070087 0.652625 0.722358 0.148 Uiso 1 1 calc R U . . .
H98C H -0.059372 0.725509 0.676693 0.148 Uiso 1 1 calc R U . . .
N3 N 0.3214(7) 0.7576(6) 0.3929(6) 0.084(3) Uani 1 1 d D . . . .
C99 C 0.3140(8) 0.8155(7) 0.3993(6) 0.068(3) Uani 1 1 d D . . . .
C100 C 0.3057(9) 0.8901(7) 0.4064(7) 0.086(4) Uani 1 1 d D . . . .
H10D H 0.334834 0.890261 0.439593 0.129 Uiso 1 1 calc R U . . .
H10E H 0.239666 0.919580 0.421265 0.129 Uiso 1 1 calc R U . . .
H10F H 0.336988 0.911070 0.363197 0.129 Uiso 1 1 calc R U . . .
N4 N 0.543(2) 0.5461(19) 0.8271(17) 0.170(8) Uani 0.647(15) 1 d D U P C 1
C101 C 0.496(2) 0.545(2) 0.8003(18) 0.143(7) Uani 0.647(15) 1 d D U P C 1
C102 C 0.4490(13) 0.5416(10) 0.7564(11) 0.082(5) Uani 0.647(15) 1 d D U P C 1
H10G H 0.399382 0.520067 0.780855 0.123 Uiso 0.647(15) 1 calc R U P C 1
H10H H 0.493348 0.511151 0.719270 0.123 Uiso 0.647(15) 1 calc R U P C 1
H10I H 0.421779 0.591422 0.738650 0.123 Uiso 0.647(15) 1 calc R U P C 1
N4X N 0.389(3) 0.503(3) 0.999(3) 0.177(14) Uani 0.353(15) 1 d D U P C 2
C11X C 0.409(4) 0.514(3) 0.943(3) 0.166(12) Uani 0.353(15) 1 d D U P C 2
C12X C 0.432(5) 0.562(4) 0.886(3) 0.164(10) Uani 0.353(15) 1 d D U P C 2
H12A H 0.443358 0.538211 0.845320 0.246 Uiso 0.353(15) 1 calc R U P C 2
H12B H 0.380225 0.607939 0.889153 0.246 Uiso 0.353(15) 1 calc R U P C 2
H12C H 0.488160 0.571680 0.883522 0.246 Uiso 0.353(15) 1 calc R U P C 2

loop_
_atom_site_aniso_label
_atom_site_aniso_U_11
_atom_site_aniso_U_22
_atom_site_aniso_U_33
_atom_site_aniso_U_23
_atom_site_aniso_U_13
_atom_site_aniso_U_12
Ta1 0.0423(2) 0.0375(2) 0.0425(3) -0.00465(17) -0.01347(18) -0.00216(17)
Ta2 0.0519(3) 0.0412(2) 0.0436(3) -0.00212(18) -0.0123(2) -0.00434(19)
V1 0.0457(8) 0.0470(9) 0.0500(10) -0.0048(7) -0.0146(7) -0.0045(7)
V2 0.0501(9) 0.0411(8) 0.0504(10) -0.0016(7) -0.0182(7) -0.0046(7)
O1 0.046(3) 0.043(3) 0.045(4) 0.002(3) -0.016(3) -0.006(3)
O2 0.037(3) 0.045(3) 0.058(4) -0.006(3) -0.013(3) -0.007(3)
O3 0.046(3) 0.057(4) 0.055(4) -0.007(3) -0.023(3) -0.003(3)
O4 0.041(3) 0.057(4) 0.055(4) -0.003(3) -0.012(3) -0.006(3)
O5 0.065(4) 0.050(4) 0.038(4) -0.012(3) -0.013(3) 0.001(3)
O6 0.060(4) 0.055(4) 0.039(4) -0.003(3) -0.012(3) -0.010(3)
O7 0.057(4) 0.042(3) 0.054(4) -0.004(3) -0.023(3) -0.004(3)
O8 0.050(4) 0.041(3) 0.059(4) -0.002(3) -0.024(3) -0.002(3)
O9 0.043(3) 0.046(3) 0.035(3) -0.009(3) -0.002(3) -0.007(3)
O10 0.046(3) 0.047(4) 0.051(4) -0.004(3) -0.015(3) -0.004(3)
O11 0.055(4) 0.040(3) 0.055(4) -0.004(3) -0.015(3) 0.001(3)
O12 0.055(4) 0.059(4) 0.073(5) -0.002(4) -0.026(4) -0.011(3)
O13 0.059(4) 0.064(4) 0.061(4) 0.004(3) -0.024(4) -0.007(3)
C1 0.035(4) 0.040(4) 0.042(5) -0.005(4) -0.015(4) 0.002(3)
C2 0.047(5) 0.043(5) 0.041(5) -0.002(4) -0.017(4) -0.005(4)
C3 0.046(5) 0.045(5) 0.055(6) -0.012(4) -0.008(4) -0.003(4)
C4 0.043(5) 0.044(5) 0.062(6) -0.006(4) -0.019(4) -0.008(4)
C5 0.037(4) 0.038(4) 0.055(6) 0.003(4) -0.019(4) -0.005(4)
C6 0.039(4) 0.039(4) 0.048(5) -0.002(4) -0.019(4) 0.001(4)
C7 0.053(6) 0.053(6) 0.064(7) -0.014(5) -0.002(5) -0.010(5)
C8 0.061(7) 0.077(9) 0.095(10) -0.012(7) 0.020(7) -0.005(6)
C9 0.094(10) 0.108(11) 0.058(8) -0.017(7) 0.000(7) -0.039(9)
C10 0.079(8) 0.080(9) 0.082(9) -0.019(7) 0.014(7) -0.036(7)
C11 0.042(4) 0.035(4) 0.052(5) -0.002(4) -0.022(4) -0.006(3)
C12 0.051(5) 0.032(4) 0.045(5) -0.001(4) -0.022(4) -0.007(4)
C13 0.040(5) 0.035(4) 0.059(6) -0.001(4) -0.016(4) -0.004(4)
C14 0.047(5) 0.047(5) 0.061(6) 0.002(4) -0.026(5) -0.007(4)
C15 0.056(6) 0.049(5) 0.066(7) 0.007(5) -0.026(5) -0.010(5)
C16 0.047(5) 0.048(5) 0.064(6) 0.005(5) -0.025(5) 0.001(4)
C17 0.041(5) 0.016(4) 0.091(8) 0.002(4) 0.012(5) 0.001(3)
C18 0.084(7) 0.075(7) 0.086(7) 0.037(6) -0.039(6) -0.028(5)
C19 0.089(9) 0.092(14) 0.099(15) 0.047(11) -0.039(11) -0.041(9)
C20 0.096(10) 0.072(9) 0.102(13) 0.045(8) -0.050(11) -0.025(7)
C21 0.112(15) 0.109(14) 0.083(10) 0.034(9) -0.036(10) -0.046(12)
C19X 0.091(16) 0.082(14) 0.092(16) 0.036(10) -0.033(12) -0.040(12)
C20X 0.106(13) 0.087(16) 0.089(16) 0.051(12) -0.050(12) -0.036(11)
C21X 0.098(12) 0.105(16) 0.081(15) 0.027(11) -0.030(10) -0.032(11)
C22 0.034(4) 0.042(5) 0.069(6) -0.006(4) -0.023(4) -0.004(4)
C23 0.040(5) 0.040(5) 0.079(7) -0.001(5) -0.032(5) 0.002(4)
C24 0.045(5) 0.044(5) 0.062(6) 0.001(4) -0.035(5) -0.001(4)
C25 0.048(5) 0.044(5) 0.063(6) -0.008(4) -0.025(5) -0.003(4)
C26 0.057(6) 0.048(5) 0.071(7) -0.001(5) -0.035(5) -0.002(5)
C27 0.059(6) 0.044(5) 0.069(7) -0.007(5) -0.029(5) 0.010(5)
C28 0.040(5) 0.047(5) 0.066(7) -0.001(5) -0.024(5) 0.009(4)
C29 0.070(7) 0.051(6) 0.099(10) -0.012(6) -0.033(7) 0.000(5)
C30 0.19(2) 0.069(10) 0.26(3) 0.011(12) -0.17(2) -0.036(12)
C31 0.20(2) 0.074(10) 0.131(15) 0.006(10) -0.062(15) -0.056(12)
C32 0.140(16) 0.087(12) 0.167(19) -0.059(12) 0.002(14) -0.029(11)
C33 0.048(5) 0.054(6) 0.075(7) -0.002(5) -0.022(5) 0.008(5)
C34 0.045(5) 0.054(6) 0.051(6) -0.007(5) -0.012(4) -0.004(4)
C35 0.045(5) 0.048(5) 0.060(6) -0.008(5) -0.011(5) 0.003(4)
C36 0.068(7) 0.050(6) 0.057(7) -0.013(5) -0.010(5) 0.006(5)
C37 0.073(7) 0.059(6) 0.053(6) -0.016(5) -0.013(6) 0.001(5)
C38 0.082(8) 0.055(6) 0.049(6) -0.007(5) -0.021(6) -0.004(5)
C39 0.060(6) 0.051(6) 0.045(6) -0.008(4) -0.009(5) -0.003(5)
C40 0.146(11) 0.067(6) 0.074(7) -0.018(6) -0.036(8) -0.018(7)
C41 0.199(16) 0.077(7) 0.130(13) -0.030(8) -0.064(13) 0.007(9)
C42 0.238(18) 0.113(12) 0.076(9) -0.033(7) 0.002(11) -0.044(13)
C43 0.171(11) 0.105(12) 0.126(13) -0.032(10) -0.073(10) -0.028(9)
C44 0.078(7) 0.056(6) 0.046(6) -0.008(5) -0.015(5) 0.001(5)
C45 0.065(6) 0.042(5) 0.050(6) -0.005(4) -0.018(5) -0.006(4)
C46 0.073(7) 0.040(5) 0.048(6) -0.002(4) -0.021(5) -0.007(5)
C47 0.059(6) 0.052(6) 0.042(5) -0.007(4) -0.004(5) -0.002(5)
C48 0.065(7) 0.058(6) 0.058(7) -0.011(5) -0.006(5) -0.016(5)
C49 0.074(7) 0.050(6) 0.045(6) -0.004(4) -0.017(5) -0.011(5)
C50 0.065(6) 0.044(5) 0.051(6) -0.005(4) -0.019(5) -0.006(5)
C51 0.084(7) 0.089(7) 0.050(6) -0.013(5) 0.005(5) -0.022(6)
C52 0.158(15) 0.111(8) 0.069(9) -0.039(7) 0.025(9) -0.042(9)
C53 0.121(12) 0.166(13) 0.075(10) 0.018(9) 0.000(8) 0.002(11)
C54 0.092(9) 0.167(15) 0.073(9) -0.030(9) 0.028(6) -0.060(9)
C55 0.066(6) 0.058(6) 0.047(6) -0.003(5) -0.021(5) -0.007(5)
C56 0.050(5) 0.062(6) 0.030(5) 0.007(4) -0.013(4) -0.019(4)
C57 0.062(6) 0.043(5) 0.050(6) 0.003(4) -0.020(5) -0.001(4)
C58 0.060(6) 0.057(6) 0.047(6) -0.004(5) -0.023(5) -0.003(5)
C59 0.052(5) 0.057(6) 0.048(6) 0.004(5) -0.016(5) -0.002(5)
C60 0.054(5) 0.041(5) 0.057(6) 0.003(4) -0.012(5) -0.010(4)
C61 0.065(6) 0.061(6) 0.032(5) 0.005(4) -0.009(5) 0.025(5)
C62 0.077(7) 0.060(7) 0.052(7) 0.005(5) -0.013(6) -0.008(6)
C63 0.083(8) 0.084(9) 0.061(8) 0.018(6) -0.012(6) -0.025(7)
C64 0.135(13) 0.079(9) 0.065(8) 0.014(7) -0.009(8) -0.048(9)
C65 0.091(10) 0.100(11) 0.088(10) 0.043(8) -0.030(8) -0.008(8)
C66 0.059(6) 0.047(5) 0.058(6) 0.003(4) -0.027(5) -0.009(4)
C67 0.064(6) 0.033(4) 0.049(6) -0.001(4) -0.019(5) -0.006(4)
C68 0.063(6) 0.033(4) 0.065(6) -0.004(4) -0.031(5) -0.006(4)
C69 0.067(6) 0.049(5) 0.051(6) 0.002(4) -0.020(5) 0.000(5)
C70 0.052(6) 0.053(6) 0.073(8) -0.002(5) -0.021(5) 0.005(5)
C71 0.061(6) 0.043(5) 0.061(7) -0.004(4) -0.019(5) 0.001(4)
C72 0.057(6) 0.041(5) 0.050(6) -0.012(4) -0.015(5) -0.004(4)
C73 0.075(6) 0.086(6) 0.069(6) 0.001(6) -0.032(6) 0.014(6)
C74 0.116(10) 0.179(15) 0.074(6) -0.011(8) -0.047(7) 0.070(11)
C75 0.095(8) 0.120(11) 0.123(11) 0.020(10) -0.073(7) -0.018(8)
C76 0.081(8) 0.073(6) 0.114(10) 0.024(6) -0.034(8) 0.007(6)
C77 0.060(6) 0.033(4) 0.059(6) -0.007(4) -0.013(5) -0.002(4)
C78 0.053(5) 0.041(5) 0.042(5) -0.008(4) -0.009(4) -0.006(4)
C79 0.054(5) 0.034(4) 0.047(5) -0.007(4) -0.014(4) 0.002(4)
C80 0.052(5) 0.041(5) 0.053(6) -0.004(4) -0.018(5) 0.003(4)
C81 0.044(5) 0.052(6) 0.071(7) -0.006(5) -0.020(5) 0.000(4)
C82 0.051(5) 0.041(5) 0.062(6) -0.005(4) -0.021(5) -0.005(4)
C83 0.045(5) 0.038(5) 0.047(5) -0.003(4) -0.012(4) 0.003(4)
C84 0.054(6) 0.073(7) 0.116(8) 0.001(5) -0.039(6) -0.005(5)
C85 0.081(11) 0.139(14) 0.119(11) -0.010(10) -0.054(11) -0.021(11)
C86 0.048(8) 0.079(10) 0.115(10) -0.002(8) -0.029(8) 0.002(7)
C87 0.059(10) 0.080(7) 0.167(17) 0.011(8) -0.030(11) 0.005(7)
C85X 0.068(16) 0.099(17) 0.127(12) 0.010(13) -0.056(13) -0.021(15)
C86X 0.070(16) 0.081(12) 0.13(2) -0.002(12) -0.060(16) -0.009(11)
C87X 0.062(16) 0.082(17) 0.128(13) -0.010(12) -0.032(14) -0.008(14)
C88 0.043(5) 0.037(4) 0.058(6) -0.008(4) -0.015(4) -0.004(4)
O14 0.060(4) 0.044(3) 0.061(4) -0.005(3) -0.021(3) -0.004(3)
C89 0.149(11) 0.061(6) 0.086(7) -0.017(5) -0.049(8) 0.000(6)
C90 0.188(17) 0.063(7) 0.119(12) -0.028(7) -0.059(12) 0.036(9)
C91 0.27(2) 0.150(16) 0.075(6) -0.024(7) -0.070(12) 0.023(16)
O15 0.071(4) 0.064(4) 0.060(4) 0.000(3) -0.028(4) -0.004(3)
C92 0.107(8) 0.099(9) 0.136(10) -0.008(8) -0.043(8) -0.035(7)
C93 0.110(10) 0.22(2) 0.167(15) -0.005(15) -0.025(10) -0.076(12)
C94 0.20(2) 0.160(18) 0.190(14) -0.077(15) -0.072(13) -0.048(16)
N1 0.049(4) 0.039(4) 0.047(5) -0.007(3) -0.017(4) -0.001(3)
C95 0.047(5) 0.044(5) 0.048(6) 0.001(4) -0.012(4) 0.006(4)
C96 0.073(7) 0.049(6) 0.072(7) -0.011(5) -0.043(6) -0.002(5)
N2 0.055(5) 0.055(5) 0.075(6) -0.001(4) -0.027(5) -0.014(4)
C97 0.083(9) 0.052(7) 0.088(9) 0.015(6) -0.021(8) -0.013(6)
C98 0.118(12) 0.087(10) 0.125(13) 0.032(9) -0.082(11) -0.046(9)
N3 0.071(7) 0.077(7) 0.086(8) -0.023(6) -0.027(6) 0.006(6)
C99 0.054(6) 0.082(8) 0.058(7) -0.022(6) -0.024(5) 0.005(6)
C100 0.078(8) 0.075(8) 0.098(10) -0.021(7) -0.049(8) 0.010(7)
N4 0.160(15) 0.187(17) 0.191(18) -0.022(15) -0.114(13) -0.023(14)
C101 0.131(13) 0.146(14) 0.164(16) -0.012(13) -0.090(11) -0.016(12)
C102 0.065(10) 0.058(10) 0.118(15) -0.002(10) -0.035(9) -0.009(8)
N4X 0.12(2) 0.21(3) 0.18(2) 0.00(2) -0.09(2) 0.01(2)
C11X 0.122(18) 0.19(2) 0.18(2) -0.004(19) -0.103(19) 0.004(18)
C12X 0.144(16) 0.177(18) 0.178(19) -0.016(17) -0.099(16) -0.011(16)

loop_
_atom_type_symbol
_atom_type_description
_atom_type_scat_dispersion_real
_atom_type_scat_dispersion_imag
_atom_type_scat_source
C C 0.0181 0.0091 'International Tables Vol C Tables 4.2.6.8 and 6.1.1.4'
H H 0.0000 0.0000 'International Tables Vol C Tables 4.2.6.8 and 6.1.1.4'
N N 0.0311 0.0180 'International Tables Vol C Tables 4.2.6.8 and 6.1.1.4'
O O 0.0492 0.0322 'International Tables Vol C Tables 4.2.6.8 and 6.1.1.4'
V V 0.0687 2.1097 'International Tables Vol C Tables 4.2.6.8 and 6.1.1.4'
Ta Ta -5.7959 5.2718 'International Tables Vol C Tables 4.2.6.8 and 6.1.1.4'

loop_
_geom_angle_atom_site_label_1
_geom_angle_atom_site_label_2
_geom_angle_atom_site_label_3
_geom_angle
_geom_angle_site_symmetry_1
_geom_angle_site_symmetry_3
_geom_angle_publ_flag
O14 Ta1 O9 95.2(3) . . ?
O14 Ta1 O2 96.1(3) . . ?
O9 Ta1 O2 168.7(3) . . ?
O14 Ta1 O1 100.1(3) . . ?
O9 Ta1 O1 90.4(2) . . ?
O2 Ta1 O1 88.4(2) . . ?
O14 Ta1 O10 94.8(3) . . ?
O9 Ta1 O10 91.5(3) . . ?
O2 Ta1 O10 86.9(2) . . ?
O1 Ta1 O10 164.8(3) . . ?
O14 Ta1 N1 174.4(3) . . ?
O9 Ta1 N1 84.1(3) . . ?
O2 Ta1 N1 84.6(3) . . ?
O1 Ta1 N1 85.5(3) . . ?
O10 Ta1 N1 79.6(3) . . ?
O15 Ta2 O9 93.1(3) . . ?
O15 Ta2 O6 96.2(3) . . ?
O9 Ta2 O6 170.5(3) . . ?
O15 Ta2 O5 98.4(3) . . ?
O9 Ta2 O5 90.7(3) . . ?
O6 Ta2 O5 89.8(3) . . ?
O15 Ta2 O11 97.5(3) . . ?
O9 Ta2 O11 90.8(2) . . ?
O6 Ta2 O11 86.1(3) . . ?
O5 Ta2 O11 164.0(3) . . ?
O15 Ta2 N2 176.1(3) . . ?
O9 Ta2 N2 84.1(3) . . ?
O6 Ta2 N2 86.5(3) . . ?
O5 Ta2 N2 84.5(3) . . ?
O11 Ta2 N2 79.8(3) . . ?
O12 V1 O10 110.2(3) . . ?
O12 V1 O4 109.0(4) . . ?
O10 V1 O4 110.2(3) . . ?
O12 V1 O3 108.5(4) . . ?
O10 V1 O3 109.4(3) . . ?
O4 V1 O3 109.5(3) . . ?
O13 V2 O11 111.7(4) . . ?
O13 V2 O8 107.4(3) . . ?
O11 V2 O8 110.8(3) . . ?
O13 V2 O7 107.3(4) . . ?
O11 V2 O7 111.8(3) . . ?
O8 V2 O7 107.7(3) . . ?
C1 O1 Ta1 142.4(5) . . ?
C12 O2 Ta1 163.9(6) . . ?
C23 O3 V1 119.3(6) . . ?
C34 O4 V1 122.0(6) . . ?
C45 O5 Ta2 145.9(6) . . ?
C56 O6 Ta2 163.0(7) . . ?
C67 O7 V2 123.7(6) . . ?
C78 O8 V2 118.4(6) . . ?
Ta1 O9 Ta2 165.5(4) . . ?
V1 O10 Ta1 160.0(4) . . ?
V2 O11 Ta2 159.9(4) . . ?
O1 C1 C6 121.6(8) . . ?
O1 C1 C2 119.2(8) . . ?
C6 C1 C2 119.2(8) . . ?
C3 C2 C1 118.2(9) . . ?
C3 C2 C88 122.2(8) . . ?
C1 C2 C88 119.6(8) . . ?
C2 C3 C4 123.7(9) . . ?
C2 C3 H3 118.1 . . ?
C4 C3 H3 118.1 . . ?
C5 C4 C3 115.9(9) . . ?
C5 C4 C7 123.4(9) . . ?
C3 C4 C7 120.7(8) . . ?
C6 C5 C4 123.6(9) . . ?
C6 C5 H5 118.2 . . ?
C4 C5 H5 118.2 . . ?
C5 C6 C1 119.4(8) . . ?
C5 C6 C11 120.5(8) . . ?
C1 C6 C11 120.0(8) . . ?
C10 C7 C9 111.4(11) . . ?
C10 C7 C8 108.6(11) . . ?
C9 C7 C8 108.1(11) . . ?
C10 C7 C4 111.8(9) . . ?
C9 C7 C4 107.9(9) . . ?
C8 C7 C4 108.9(9) . . ?
C7 C8 H8A 109.5 . . ?
C7 C8 H8B 109.5 . . ?
H8A C8 H8B 109.5 . . ?
C7 C8 H8C 109.5 . . ?
H8A C8 H8C 109.5 . . ?
H8B C8 H8C 109.5 . . ?
C7 C9 H9A 109.5 . . ?
C7 C9 H9B 109.5 . . ?
H9A C9 H9B 109.5 . . ?
C7 C9 H9C 109.5 . . ?
H9A C9 H9C 109.5 . . ?
H9B C9 H9C 109.5 . . ?
C7 C10 H10A 109.5 . . ?
C7 C10 H10B 109.5 . . ?
H10A C10 H10B 109.5 . . ?
C7 C10 H10C 109.5 . . ?
H10A C10 H10C 109.5 . . ?
H10B C10 H10C 109.5 . . ?
C13 C11 C6 108.6(7) . . ?
C13 C11 H11A 110.0 . . ?
C6 C11 H11A 110.0 . . ?
C13 C11 H11B 110.0 . . ?
C6 C11 H11B 110.0 . . ?
H11A C11 H11B 108.4 . . ?
O2 C12 C13 122.1(8) . . ?
O2 C12 C17 119.6(8) . . ?
C13 C12 C17 118.2(8) . . ?
C14 C13 C12 120.3(8) . . ?
C14 C13 C11 120.5(8) . . ?
C12 C13 C11 119.2(8) . . ?
C13 C14 C15 121.7(9) . . ?
C13 C14 H14 119.1 . . ?
C15 C14 H14 119.1 . . ?
C16 C15 C14 117.2(9) . . ?
C16 C15 C18 120.9(9) . . ?
C14 C15 C18 121.9(10) . . ?
C15 C16 C17 121.3(9) . . ?
C15 C16 H16 119.4 . . ?
C17 C16 H16 119.4 . . ?
C16 C17 C12 121.1(9) . . ?
C16 C17 C22 120.4(10) . . ?
C12 C17 C22 118.5(8) . . ?
C20X C18 C15 120.3(16) . . ?
C15 C18 C19 116.6(12) . . ?
C15 C18 C20 108.3(12) . . ?
C19 C18 C20 108.6(14) . . ?
C15 C18 C21 108.8(12) . . ?
C19 C18 C21 110.5(17) . . ?
C20 C18 C21 103.2(13) . . ?
C20X C18 C19X 109.5(16) . . ?
C15 C18 C19X 108.5(14) . . ?
C20X C18 C21X 107.0(16) . . ?
C15 C18 C21X 106.9(15) . . ?
C19X C18 C21X 103.3(19) . . ?
C18 C19 H19A 109.5 . . ?
C18 C19 H19B 109.5 . . ?
H19A C19 H19B 109.5 . . ?
C18 C19 H19C 109.5 . . ?
H19A C19 H19C 109.5 . . ?
H19B C19 H19C 109.5 . . ?
C18 C20 H20A 109.5 . . ?
C18 C20 H20B 109.5 . . ?
H20A C20 H20B 109.5 . . ?
C18 C20 H20C 109.5 . . ?
H20A C20 H20C 109.5 . . ?
H20B C20 H20C 109.5 . . ?
C18 C21 H21A 109.5 . . ?
C18 C21 H21B 109.5 . . ?
H21A C21 H21B 109.5 . . ?
C18 C21 H21C 109.5 . . ?
H21A C21 H21C 109.5 . . ?
H21B C21 H21C 109.5 . . ?
C18 C19X H19D 109.5 . . ?
C18 C19X H19E 109.5 . . ?
H19D C19X H19E 109.5 . . ?
C18 C19X H19F 109.5 . . ?
H19D C19X H19F 109.5 . . ?
H19E C19X H19F 109.5 . . ?
C18 C20X H20D 109.5 . . ?
C18 C20X H20E 109.5 . . ?
H20D C20X H20E 109.5 . . ?
C18 C20X H20F 109.5 . . ?
H20D C20X H20F 109.5 . . ?
H20E C20X H20F 109.5 . . ?
C18 C21X H21D 109.5 . . ?
C18 C21X H21E 109.5 . . ?
H21D C21X H21E 109.5 . . ?
C18 C21X H21F 109.5 . . ?
H21D C21X H21F 109.5 . . ?
H21E C21X H21F 109.5 . . ?
C17 C22 C24 110.5(8) . . ?
C17 C22 H22A 109.6 . . ?
C24 C22 H22A 109.6 . . ?
C17 C22 H22B 109.6 . . ?
C24 C22 H22B 109.6 . . ?
H22A C22 H22B 108.1 . . ?
O3 C23 C24 118.6(9) . . ?
O3 C23 C28 118.7(9) . . ?
C24 C23 C28 122.6(9) . . ?
C25 C24 C23 117.5(9) . . ?
C25 C24 C22 121.8(9) . . ?
C23 C24 C22 120.6(9) . . ?
C24 C25 C26 123.1(10) . . ?
C24 C25 H25 118.4 . . ?
C26 C25 H25 118.4 . . ?
C27 C26 C25 116.7(10) . . ?
C27 C26 C29 122.5(10) . . ?
C25 C26 C29 120.7(10) . . ?
C26 C27 C28 123.8(10) . . ?
C26 C27 H27 118.1 . . ?
C28 C27 H27 118.1 . . ?
C27 C28 C23 116.0(10) . . ?
C27 C28 C33 121.1(10) . . ?
C23 C28 C33 122.7(10) . . ?
C30 C29 C32 107.3(16) . . ?
C30 C29 C31 109.6(15) . . ?
C32 C29 C31 110.9(14) . . ?
C30 C29 C26 108.6(10) . . ?
C32 C29 C26 111.7(12) . . ?
C31 C29 C26 108.7(12) . . ?
C29 C30 H30A 109.5 . . ?
C29 C30 H30B 109.5 . . ?
H30A C30 H30B 109.5 . . ?
C29 C30 H30C 109.5 . . ?
H30A C30 H30C 109.5 . . ?
H30B C30 H30C 109.5 . . ?
C29 C31 H31A 109.5 . . ?
C29 C31 H31B 109.5 . . ?
H31A C31 H31B 109.5 . . ?
C29 C31 H31C 109.5 . . ?
H31A C31 H31C 109.5 . . ?
H31B C31 H31C 109.5 . . ?
C29 C32 H32A 109.5 . . ?
C29 C32 H32B 109.5 . . ?
H32A C32 H32B 109.5 . . ?
C29 C32 H32C 109.5 . . ?
H32A C32 H32C 109.5 . . ?
H32B C32 H32C 109.5 . . ?
C28 C33 C35 110.3(9) . . ?
C28 C33 H33A 109.6 . . ?
C35 C33 H33A 109.6 . . ?
C28 C33 H33B 109.6 . . ?
C35 C33 H33B 109.6 . . ?
H33A C33 H33B 108.1 . . ?
O4 C34 C35 121.2(9) . . ?
O4 C34 C39 118.2(9) . . ?
C35 C34 C39 120.5(10) . . ?
C36 C35 C34 118.3(10) . . ?
C36 C35 C33 120.9(9) . . ?
C34 C35 C33 120.6(10) . . ?
C37 C36 C35 123.1(10) . . ?
C37 C36 H36 118.5 . . ?
C35 C36 H36 118.5 . . ?
C38 C37 C36 116.7(11) . . ?
C38 C37 C40 121.0(11) . . ?
C36 C37 C40 122.3(11) . . ?
C39 C38 C37 123.9(11) . . ?
C39 C38 H38 118.0 . . ?
C37 C38 H38 118.0 . . ?
C38 C39 C34 117.4(9) . . ?
C38 C39 C44 125.7(10) . . ?
C34 C39 C44 116.7(9) . . ?
C43 C40 C41 108.8(16) . . ?
C43 C40 C37 111.4(13) . . ?
C41 C40 C37 114.0(14) . . ?
C43 C40 C42 105.5(17) . . ?
C41 C40 C42 106.0(16) . . ?
C37 C40 C42 110.7(14) . . ?
C40 C41 H41A 109.5 . . ?
C40 C41 H41B 109.5 . . ?
H41A C41 H41B 109.5 . . ?
C40 C41 H41C 109.5 . . ?
H41A C41 H41C 109.5 . . ?
H41B C41 H41C 109.5 . . ?
C40 C42 H42A 109.5 . . ?
C40 C42 H42B 109.5 . . ?
H42A C42 H42B 109.5 . . ?
C40 C42 H42C 109.5 . . ?
H42A C42 H42C 109.5 . . ?
H42B C42 H42C 109.5 . . ?
C40 C43 H43A 109.5 . . ?
C40 C43 H43B 109.5 . . ?
H43A C43 H43B 109.5 . . ?
C40 C43 H43C 109.5 . . ?
H43A C43 H43C 109.5 . . ?
H43B C43 H43C 109.5 . . ?
C46 C44 C39 117.7(9) . . ?
C46 C44 H44A 107.9 . . ?
C39 C44 H44A 107.9 . . ?
C46 C44 H44B 107.9 . . ?
C39 C44 H44B 107.9 . . ?
H44A C44 H44B 107.2 . . ?
O5 C45 C46 120.2(9) . . ?
O5 C45 C50 120.3(9) . . ?
C46 C45 C50 119.5(9) . . ?
C47 C46 C45 119.5(9) . . ?
C47 C46 C44 122.0(10) . . ?
C45 C46 C44 118.2(9) . . ?
C46 C47 C48 123.1(10) . . ?
C46 C47 H47 118.5 . . ?
C48 C47 H47 118.5 . . ?
C47 C48 C49 116.2(10) . . ?
C47 C48 C51 121.4(11) . . ?
C49 C48 C51 122.4(11) . . ?
C50 C49 C48 123.1(10) . . ?
C50 C49 H49 118.4 . . ?
C48 C49 H49 118.4 . . ?
C49 C50 C45 118.6(10) . . ?
C49 C50 C55 120.1(9) . . ?
C45 C50 C55 121.2(9) . . ?
C54 C51 C52 110.8(15) . . ?
C54 C51 C53 106.1(15) . . ?
C52 C51 C53 108.4(15) . . ?
C54 C51 C48 109.2(11) . . ?
C52 C51 C48 110.1(11) . . ?
C53 C51 C48 112.2(12) . . ?
C51 C52 H52A 109.5 . . ?
C51 C52 H52B 109.5 . . ?
H52A C52 H52B 109.5 . . ?
C51 C52 H52C 109.5 . . ?
H52A C52 H52C 109.5 . . ?
H52B C52 H52C 109.5 . . ?
C51 C53 H53A 109.5 . . ?
C51 C53 H53B 109.5 . . ?
H53A C53 H53B 109.5 . . ?
C51 C53 H53C 109.5 . . ?
H53A C53 H53C 109.5 . . ?
H53B C53 H53C 109.5 . . ?
C51 C54 H54A 109.5 . . ?
C51 C54 H54B 109.5 . . ?
H54A C54 H54B 109.5 . . ?
C51 C54 H54C 109.5 . . ?
H54A C54 H54C 109.5 . . ?
H54B C54 H54C 109.5 . . ?
C50 C55 C57 109.8(9) . . ?
C50 C55 H55A 109.7 . . ?
C57 C55 H55A 109.7 . . ?
C50 C55 H55B 109.7 . . ?
C57 C55 H55B 109.7 . . ?
H55A C55 H55B 108.2 . . ?
O6 C56 C61 119.4(9) . . ?
O6 C56 C57 120.2(9) . . ?
C61 C56 C57 120.4(9) . . ?
C58 C57 C56 119.5(10) . . ?
C58 C57 C55 119.7(9) . . ?
C56 C57 C55 120.9(9) . . ?
C57 C58 C59 121.9(10) . . ?
C57 C58 H58 119.1 . . ?
C59 C58 H58 119.1 . . ?
C60 C59 C58 118.0(9) . . ?
C60 C59 C62 121.3(10) . . ?
C58 C59 C62 120.6(10) . . ?
C59 C60 C61 120.2(10) . . ?
C59 C60 H60 119.9 . . ?
C61 C60 H60 119.9 . . ?
C56 C61 C60 119.9(10) . . ?
C56 C61 C66 122.5(9) . . ?
C60 C61 C66 117.6(11) . . ?
C63 C62 C59 112.1(10) . . ?
C63 C62 C65 108.6(12) . . ?
C59 C62 C65 108.7(10) . . ?
C63 C62 C64 105.9(11) . . ?
C59 C62 C64 110.4(10) . . ?
C65 C62 C64 111.1(12) . . ?
C62 C63 H63A 109.5 . . ?
C62 C63 H63B 109.5 . . ?
H63A C63 H63B 109.5 . . ?
C62 C63 H63C 109.5 . . ?
H63A C63 H63C 109.5 . . ?
H63B C63 H63C 109.5 . . ?
C62 C64 H64A 109.5 . . ?
C62 C64 H64B 109.5 . . ?
H64A C64 H64B 109.5 . . ?
C62 C64 H64C 109.5 . . ?
H64A C64 H64C 109.5 . . ?
H64B C64 H64C 109.5 . . ?
C62 C65 H65A 109.5 . . ?
C62 C65 H65B 109.5 . . ?
H65A C65 H65B 109.5 . . ?
C62 C65 H65C 109.5 . . ?
H65A C65 H65C 109.5 . . ?
H65B C65 H65C 109.5 . . ?
C68 C66 C61 111.9(8) . . ?
C68 C66 H66A 109.2 . . ?
C61 C66 H66A 109.2 . . ?
C68 C66 H66B 109.2 . . ?
C61 C66 H66B 109.2 . . ?
H66A C66 H66B 107.9 . . ?
O7 C67 C72 120.6(9) . . ?
O7 C67 C68 118.8(9) . . ?
C72 C67 C68 120.6(9) . . ?
C69 C68 C67 118.9(9) . . ?
C69 C68 C66 121.4(9) . . ?
C67 C68 C66 119.7(8) . . ?
C68 C69 C70 122.0(10) . . ?
C68 C69 H69 119.0 . . ?
C70 C69 H69 119.0 . . ?
C69 C70 C71 117.0(10) . . ?
C69 C70 C73 122.0(11) . . ?
C71 C70 C73 121.0(10) . . ?
C72 C71 C70 122.9(10) . . ?
C72 C71 H71 118.6 . . ?
C70 C71 H71 118.6 . . ?
C71 C72 C67 118.5(9) . . ?
C71 C72 C77 120.4(9) . . ?
C67 C72 C77 121.0(9) . . ?
C75 C73 C74 112.9(15) . . ?
C75 C73 C70 111.2(11) . . ?
C74 C73 C70 111.8(10) . . ?
C75 C73 C76 106.5(12) . . ?
C74 C73 C76 106.7(14) . . ?
C70 C73 C76 107.3(12) . . ?
C73 C74 H74A 109.5 . . ?
C73 C74 H74B 109.5 . . ?
H74A C74 H74B 109.5 . . ?
C73 C74 H74C 109.5 . . ?
H74A C74 H74C 109.5 . . ?
H74B C74 H74C 109.5 . . ?
C73 C75 H75A 109.5 . . ?
C73 C75 H75B 109.5 . . ?
H75A C75 H75B 109.5 . . ?
C73 C75 H75C 109.5 . . ?
H75A C75 H75C 109.5 . . ?
H75B C75 H75C 109.5 . . ?
C73 C76 H76A 109.5 . . ?
C73 C76 H76B 109.5 . . ?
H76A C76 H76B 109.5 . . ?
C73 C76 H76C 109.5 . . ?
H76A C76 H76C 109.5 . . ?
H76B C76 H76C 109.5 . . ?
C79 C77 C72 110.6(8) . . ?
C79 C77 H77A 109.5 . . ?
C72 C77 H77A 109.5 . . ?
C79 C77 H77B 109.5 . . ?
C72 C77 H77B 109.5 . . ?
H77A C77 H77B 108.1 . . ?
O8 C78 C83 117.2(8) . . ?
O8 C78 C79 120.8(9) . . ?
C83 C78 C79 121.9(9) . . ?
C80 C79 C78 117.5(9) . . ?
C80 C79 C77 120.5(8) . . ?
C78 C79 C77 122.0(9) . . ?
C81 C80 C79 122.3(9) . . ?
C81 C80 H80 118.9 . . ?
C79 C80 H80 118.9 . . ?
C80 C81 C82 118.9(9) . . ?
C80 C81 C84 120.6(9) . . ?
C82 C81 C84 120.4(10) . . ?
C83 C82 C81 121.0(9) . . ?
C83 C82 H82 119.5 . . ?
C81 C82 H82 119.5 . . ?
C82 C83 C78 118.3(8) . . ?
C82 C83 C88 125.0(9) . . ?
C78 C83 C88 116.6(8) . . ?
C85 C84 C87 115.1(16) . . ?
C87X C84 C85X 109(2) . . ?
C85 C84 C81 111.5(12) . . ?
C87X C84 C81 112(2) . . ?
C87 C84 C81 114.4(13) . . ?
C85X C84 C81 107.3(18) . . ?
C87X C84 C86X 108(2) . . ?
C85X C84 C86X 103.0(17) . . ?
C81 C84 C86X 116.2(16) . . ?
C85 C84 C86 105.2(14) . . ?
C87 C84 C86 102.1(12) . . ?
C81 C84 C86 107.3(11) . . ?
C84 C85 H85A 109.5 . . ?
C84 C85 H85B 109.5 . . ?
H85A C85 H85B 109.5 . . ?
C84 C85 H85C 109.5 . . ?
H85A C85 H85C 109.5 . . ?
H85B C85 H85C 109.5 . . ?
C84 C86 H86A 109.5 . . ?
C84 C86 H86B 109.5 . . ?
H86A C86 H86B 109.5 . . ?
C84 C86 H86C 109.5 . . ?
H86A C86 H86C 109.5 . . ?
H86B C86 H86C 109.5 . . ?
C84 C87 H87A 109.5 . . ?
C84 C87 H87B 109.5 . . ?
H87A C87 H87B 109.5 . . ?
C84 C87 H87C 109.5 . . ?
H87A C87 H87C 109.5 . . ?
H87B C87 H87C 109.5 . . ?
C84 C85X H85D 109.5 . . ?
C84 C85X H85E 109.5 . . ?
H85D C85X H85E 109.5 . . ?
C84 C85X H85F 109.5 . . ?
H85D C85X H85F 109.5 . . ?
H85E C85X H85F 109.5 . . ?
C84 C86X H86D 109.5 . . ?
C84 C86X H86E 109.5 . . ?
H86D C86X H86E 109.5 . . ?
C84 C86X H86F 109.5 . . ?
H86D C86X H86F 109.5 . . ?
H86E C86X H86F 109.5 . . ?
C84 C87X H87D 109.5 . . ?
C84 C87X H87E 109.5 . . ?
H87D C87X H87E 109.5 . . ?
C84 C87X H87F 109.5 . . ?
H87D C87X H87F 109.5 . . ?
H87E C87X H87F 109.5 . . ?
C2 C88 C83 115.1(8) . . ?
C2 C88 H88A 108.5 . . ?
C83 C88 H88A 108.5 . . ?
C2 C88 H88B 108.5 . . ?
C83 C88 H88B 108.5 . . ?
H88A C88 H88B 107.5 . . ?
C89 O14 Ta1 156.1(7) . . ?
C90 C89 C91 123.7(16) . . ?
C90 C89 O14 111.9(11) . . ?
C91 C89 O14 108.2(11) . . ?
C90 C89 H89 103.6 . . ?
C91 C89 H89 103.6 . . ?
O14 C89 H89 103.6 . . ?
C89 C90 H90A 109.5 . . ?
C89 C90 H90B 109.5 . . ?
H90A C90 H90B 109.5 . . ?
C89 C90 H90C 109.5 . . ?
H90A C90 H90C 109.5 . . ?
H90B C90 H90C 109.5 . . ?
C89 C91 H91A 109.5 . . ?
C89 C91 H91B 109.5 . . ?
H91A C91 H91B 109.5 . . ?
C89 C91 H91C 109.5 . . ?
H91A C91 H91C 109.5 . . ?
H91B C91 H91C 109.5 . . ?
C92 O15 Ta2 140.7(8) . . ?
C93 C92 C94 121.7(17) . . ?
C93 C92 O15 109.1(13) . . ?
C94 C92 O15 110.6(13) . . ?
C93 C92 H92 104.6 . . ?
C94 C92 H92 104.6 . . ?
O15 C92 H92 104.6 . . ?
C92 C93 H93A 109.5 . . ?
C92 C93 H93B 109.5 . . ?
H93A C93 H93B 109.5 . . ?
C92 C93 H93C 109.5 . . ?
H93A C93 H93C 109.5 . . ?
H93B C93 H93C 109.5 . . ?
C92 C94 H94A 109.5 . . ?
C92 C94 H94B 109.5 . . ?
H94A C94 H94B 109.5 . . ?
C92 C94 H94C 109.5 . . ?
H94A C94 H94C 109.5 . . ?
H94B C94 H94C 109.5 . . ?
C95 N1 Ta1 165.9(8) . . ?
N1 C95 C96 179.8(11) . . ?
C95 C96 H96A 109.5 . . ?
C95 C96 H96B 109.5 . . ?
H96A C96 H96B 109.5 . . ?
C95 C96 H96C 109.5 . . ?
H96A C96 H96C 109.5 . . ?
H96B C96 H96C 109.5 . . ?
C97 N2 Ta2 164.3(10) . . ?
N2 C97 C98 178.0(14) . . ?
C97 C98 H98A 109.5 . . ?
C97 C98 H98B 109.5 . . ?
H98A C98 H98B 109.5 . . ?
C97 C98 H98C 109.5 . . ?
H98A C98 H98C 109.5 . . ?
H98B C98 H98C 109.5 . . ?
N3 C99 C100 179.0(16) . . ?
C99 C100 H10D 109.5 . . ?
C99 C100 H10E 109.5 . . ?
H10D C100 H10E 109.5 . . ?
C99 C100 H10F 109.5 . . ?
H10D C100 H10F 109.5 . . ?
H10E C100 H10F 109.5 . . ?
N4 C101 C102 170(4) . . ?
C101 C102 H10G 109.5 . . ?
C101 C102 H10H 109.5 . . ?
H10G C102 H10H 109.5 . . ?
C101 C102 H10I 109.5 . . ?
H10G C102 H10I 109.5 . . ?
H10H C102 H10I 109.5 . . ?
N4X C11X C12X 149(6) . . ?
C11X C12X H12A 109.5 . . ?
C11X C12X H12B 109.5 . . ?
H12A C12X H12B 109.5 . . ?
C11X C12X H12C 109.5 . . ?
H12A C12X H12C 109.5 . . ?
H12B C12X H12C 109.5 . . ?

loop_
_geom_bond_atom_site_label_1
_geom_bond_atom_site_label_2
_geom_bond_distance
_geom_bond_site_symmetry_2
_geom_bond_publ_flag
Ta1 O14 1.850(7) . ?
Ta1 O9 1.894(6) . ?
Ta1 O2 1.930(6) . ?
Ta1 O1 1.947(6) . ?
Ta1 O10 2.016(6) . ?
Ta1 N1 2.304(9) . ?
Ta2 O15 1.848(8) . ?
Ta2 O9 1.932(6) . ?
Ta2 O6 1.936(7) . ?
Ta2 O5 1.940(6) . ?
Ta2 O11 2.008(7) . ?
Ta2 N2 2.255(9) . ?
V1 O12 1.583(8) . ?
V1 O10 1.707(7) . ?
V1 O4 1.810(7) . ?
V1 O3 1.812(7) . ?
V2 O13 1.603(7) . ?
V2 O11 1.725(7) . ?
V2 O8 1.786(7) . ?
V2 O7 1.795(6) . ?
O1 C1 1.334(10) . ?
O2 C12 1.337(11) . ?
O3 C23 1.382(12) . ?
O4 C34 1.363(12) . ?
O5 C45 1.339(12) . ?
O6 C56 1.348(11) . ?
O7 C67 1.381(11) . ?
O8 C78 1.391(12) . ?
C1 C6 1.409(13) . ?
C1 C2 1.430(12) . ?
C2 C3 1.377(13) . ?
C2 C88 1.501(13) . ?
C3 C4 1.406(14) . ?
C3 H3 0.9500 . ?
C4 C5 1.392(13) . ?
C4 C7 1.553(14) . ?
C5 C6 1.372(13) . ?
C5 H5 0.9500 . ?
C6 C11 1.531(12) . ?
C7 C10 1.480(16) . ?
C7 C9 1.523(18) . ?
C7 C8 1.540(17) . ?
C8 H8A 0.9800 . ?
C8 H8B 0.9800 . ?
C8 H8C 0.9800 . ?
C9 H9A 0.9800 . ?
C9 H9B 0.9800 . ?
C9 H9C 0.9800 . ?
C10 H10A 0.9800 . ?
C10 H10B 0.9800 . ?
C10 H10C 0.9800 . ?
C11 C13 1.526(12) . ?
C11 H11A 0.9900 . ?
C11 H11B 0.9900 . ?
C12 C13 1.384(13) . ?
C12 C17 1.393(14) . ?
C13 C14 1.381(13) . ?
C14 C15 1.404(13) . ?
C14 H14 0.9500 . ?
C15 C16 1.380(14) . ?
C15 C18 1.504(15) . ?
C16 C17 1.382(13) . ?
C16 H16 0.9500 . ?
C17 C22 1.525(13) . ?
C18 C20X 1.46(2) . ?
C18 C19 1.508(18) . ?
C18 C20 1.52(2) . ?
C18 C21 1.548(18) . ?
C18 C19X 1.553(19) . ?
C18 C21X 1.56(2) . ?
C19 H19A 0.9800 . ?
C19 H19B 0.9800 . ?
C19 H19C 0.9800 . ?
C20 H20A 0.9800 . ?
C20 H20B 0.9800 . ?
C20 H20C 0.9800 . ?
C21 H21A 0.9800 . ?
C21 H21B 0.9800 . ?
C21 H21C 0.9800 . ?
C19X H19D 0.9800 . ?
C19X H19E 0.9800 . ?
C19X H19F 0.9800 . ?
C20X H20D 0.9800 . ?
C20X H20E 0.9800 . ?
C20X H20F 0.9800 . ?
C21X H21D 0.9800 . ?
C21X H21E 0.9800 . ?
C21X H21F 0.9800 . ?
C22 C24 1.527(14) . ?
C22 H22A 0.9900 . ?
C22 H22B 0.9900 . ?
C23 C24 1.391(14) . ?
C23 C28 1.424(15) . ?
C24 C25 1.380(13) . ?
C25 C26 1.409(14) . ?
C25 H25 0.9500 . ?
C26 C27 1.385(16) . ?
C26 C29 1.546(16) . ?
C27 C28 1.397(15) . ?
C27 H27 0.9500 . ?
C28 C33 1.491(15) . ?
C29 C30 1.50(2) . ?
C29 C32 1.51(2) . ?
C29 C31 1.52(2) . ?
C30 H30A 0.9800 . ?
C30 H30B 0.9800 . ?
C30 H30C 0.9800 . ?
C31 H31A 0.9800 . ?
C31 H31B 0.9800 . ?
C31 H31C 0.9800 . ?
C32 H32A 0.9800 . ?
C32 H32B 0.9800 . ?
C32 H32C 0.9800 . ?
C33 C35 1.513(15) . ?
C33 H33A 0.9900 . ?
C33 H33B 0.9900 . ?
C34 C35 1.390(14) . ?
C34 C39 1.426(14) . ?
C35 C36 1.389(15) . ?
C36 C37 1.388(16) . ?
C36 H36 0.9500 . ?
C37 C38 1.379(15) . ?
C37 C40 1.531(18) . ?
C38 C39 1.377(15) . ?
C38 H38 0.9500 . ?
C39 C44 1.523(14) . ?
C40 C43 1.50(3) . ?
C40 C41 1.51(2) . ?
C40 C42 1.57(2) . ?
C41 H41A 0.9800 . ?
C41 H41B 0.9800 . ?
C41 H41C 0.9800 . ?
C42 H42A 0.9800 . ?
C42 H42B 0.9800 . ?
C42 H42C 0.9800 . ?
C43 H43A 0.9800 . ?
C43 H43B 0.9800 . ?
C43 H43C 0.9800 . ?
C44 C46 1.516(14) . ?
C44 H44A 0.9900 . ?
C44 H44B 0.9900 . ?
C45 C46 1.400(14) . ?
C45 C50 1.410(14) . ?
C46 C47 1.373(14) . ?
C47 C48 1.393(15) . ?
C47 H47 0.9500 . ?
C48 C49 1.398(15) . ?
C48 C51 1.523(16) . ?
C49 C50 1.382(14) . ?
C49 H49 0.9500 . ?
C50 C55 1.529(14) . ?
C51 C54 1.47(2) . ?
C51 C52 1.50(2) . ?
C51 C53 1.51(2) . ?
C52 H52A 0.9800 . ?
C52 H52B 0.9800 . ?
C52 H52C 0.9800 . ?
C53 H53A 0.9800 . ?
C53 H53B 0.9800 . ?
C53 H53C 0.9800 . ?
C54 H54A 0.9800 . ?
C54 H54B 0.9800 . ?
C54 H54C 0.9800 . ?
C55 C57 1.547(15) . ?
C55 H55A 0.9900 . ?
C55 H55B 0.9900 . ?
C56 C61 1.361(16) . ?
C56 C57 1.386(14) . ?
C57 C58 1.383(14) . ?
C58 C59 1.395(15) . ?
C58 H58 0.9500 . ?
C59 C60 1.381(15) . ?
C59 C62 1.525(14) . ?
C60 C61 1.427(14) . ?
C60 H60 0.9500 . ?
C61 C66 1.520(15) . ?
C62 C63 1.517(17) . ?
C62 C65 1.548(18) . ?
C62 C64 1.57(2) . ?
C63 H63A 0.9800 . ?
C63 H63B 0.9800 . ?
C63 H63C 0.9800 . ?
C64 H64A 0.9800 . ?
C64 H64B 0.9800 . ?
C64 H64C 0.9800 . ?
C65 H65A 0.9800 . ?
C65 H65B 0.9800 . ?
C65 H65C 0.9800 . ?
C66 C68 1.518(14) . ?
C66 H66A 0.9900 . ?
C66 H66B 0.9900 . ?
C67 C72 1.400(14) . ?
C67 C68 1.405(14) . ?
C68 C69 1.386(13) . ?
C69 C70 1.396(15) . ?
C69 H69 0.9500 . ?
C70 C71 1.408(16) . ?
C70 C73 1.541(15) . ?
C71 C72 1.371(14) . ?
C71 H71 0.9500 . ?
C72 C77 1.512(14) . ?
C73 C75 1.50(2) . ?
C73 C74 1.52(2) . ?
C73 C76 1.56(2) . ?
C74 H74A 0.9800 . ?
C74 H74B 0.9800 . ?
C74 H74C 0.9800 . ?
C75 H75A 0.9800 . ?
C75 H75B 0.9800 . ?
C75 H75C 0.9800 . ?
C76 H76A 0.9800 . ?
C76 H76B 0.9800 . ?
C76 H76C 0.9800 . ?
C77 C79 1.508(14) . ?
C77 H77A 0.9900 . ?
C77 H77B 0.9900 . ?
C78 C83 1.396(13) . ?
C78 C79 1.400(12) . ?
C79 C80 1.387(14) . ?
C80 C81 1.379(15) . ?
C80 H80 0.9500 . ?
C81 C82 1.394(13) . ?
C81 C84 1.528(15) . ?
C82 C83 1.391(14) . ?
C82 H82 0.9500 . ?
C83 C88 1.522(12) . ?
C84 C85 1.479(17) . ?
C84 C87X 1.49(2) . ?
C84 C87 1.492(16) . ?
C84 C85X 1.52(2) . ?
C84 C86X 1.61(3) . ?
C84 C86 1.64(2) . ?
C85 H85A 0.9800 . ?
C85 H85B 0.9800 . ?
C85 H85C 0.9800 . ?
C86 H86A 0.9800 . ?
C86 H86B 0.9800 . ?
C86 H86C 0.9800 . ?
C87 H87A 0.9800 . ?
C87 H87B 0.9800 . ?
C87 H87C 0.9800 . ?
C85X H85D 0.9800 . ?
C85X H85E 0.9800 . ?
C85X H85F 0.9800 . ?
C86X H86D 0.9800 . ?
C86X H86E 0.9800 . ?
C86X H86F 0.9800 . ?
C87X H87D 0.9800 . ?
C87X H87E 0.9800 . ?
C87X H87F 0.9800 . ?
C88 H88A 0.9900 . ?
C88 H88B 0.9900 . ?
O14 C89 1.458(13) . ?
C89 C90 1.452(12) . ?
C89 C91 1.454(12) . ?
C89 H89 1.0000 . ?
C90 H90A 0.9800 . ?
C90 H90B 0.9800 . ?
C90 H90C 0.9800 . ?
C91 H91A 0.9800 . ?
C91 H91B 0.9800 . ?
C91 H91C 0.9800 . ?
O15 C92 1.484(15) . ?
C92 C93 1.454(15) . ?
C92 C94 1.468(15) . ?
C92 H92 1.0000 . ?
C93 H93A 0.9800 . ?
C93 H93B 0.9800 . ?
C93 H93C 0.9800 . ?
C94 H94A 0.9800 . ?
C94 H94B 0.9800 . ?
C94 H94C 0.9800 . ?
N1 C95 1.145(13) . ?
C95 C96 1.464(16) . ?
C96 H96A 0.9800 . ?
C96 H96B 0.9800 . ?
C96 H96C 0.9800 . ?
N2 C97 1.146(16) . ?
C97 C98 1.46(2) . ?
C98 H98A 0.9800 . ?
C98 H98B 0.9800 . ?
C98 H98C 0.9800 . ?
N3 C99 1.121(14) . ?
C99 C100 1.442(17) . ?
C100 H10D 0.9800 . ?
C100 H10E 0.9800 . ?
C100 H10F 0.9800 . ?
N4 C101 1.11(2) . ?
C101 C102 1.42(2) . ?
C102 H10G 0.9800 . ?
C102 H10H 0.9800 . ?
C102 H10I 0.9800 . ?
N4X C11X 1.11(2) . ?
C11X C12X 1.43(2) . ?
C12X H12A 0.9800 . ?
C12X H12B 0.9800 . ?
C12X H12C 0.9800 . ?

loop_
_geom_torsion_atom_site_label_1
_geom_torsion_atom_site_label_2
_geom_torsion_atom_site_label_3
_geom_torsion_atom_site_label_4
_geom_torsion
_geom_torsion_site_symmetry_1
_geom_torsion_site_symmetry_2
_geom_torsion_site_symmetry_3
_geom_torsion_site_symmetry_4
_geom_torsion_publ_flag
O12 V1 O3 C23 -165.3(7) . . . . ?
O10 V1 O3 C23 -45.1(7) . . . . ?
O4 V1 O3 C23 75.8(7) . . . . ?
O12 V1 O4 C34 166.8(7) . . . . ?
O10 V1 O4 C34 45.7(7) . . . . ?
O3 V1 O4 C34 -74.7(7) . . . . ?
O13 V2 O7 C67 -167.9(7) . . . . ?
O11 V2 O7 C67 -45.1(8) . . . . ?
O8 V2 O7 C67 76.8(7) . . . . ?
O13 V2 O8 C78 168.0(6) . . . . ?
O11 V2 O8 C78 45.7(7) . . . . ?
O7 V2 O8 C78 -76.8(7) . . . . ?
O14 Ta1 O9 Ta2 -35.0(13) . . . . ?
O2 Ta1 O9 Ta2 148.8(12) . . . . ?
O1 Ta1 O9 Ta2 65.1(13) . . . . ?
O10 Ta1 O9 Ta2 -130.0(13) . . . . ?
N1 Ta1 O9 Ta2 150.6(13) . . . . ?
O12 V1 O10 Ta1 23.6(13) . . . . ?
O4 V1 O10 Ta1 144.0(11) . . . . ?
O3 V1 O10 Ta1 -95.5(12) . . . . ?
O13 V2 O11 Ta2 30.6(12) . . . . ?
O8 V2 O11 Ta2 150.3(11) . . . . ?
O7 V2 O11 Ta2 -89.6(11) . . . . ?
Ta1 O1 C1 C6 72.8(13) . . . . ?
Ta1 O1 C1 C2 -106.2(10) . . . . ?
O1 C1 C2 C3 -178.1(8) . . . . ?
C6 C1 C2 C3 2.8(13) . . . . ?
O1 C1 C2 C88 4.4(12) . . . . ?
C6 C1 C2 C88 -174.7(8) . . . . ?
C1 C2 C3 C4 -1.9(14) . . . . ?
C88 C2 C3 C4 175.5(9) . . . . ?
C2 C3 C4 C5 0.4(15) . . . . ?
C2 C3 C4 C7 -179.0(9) . . . . ?
C3 C4 C5 C6 0.3(14) . . . . ?
C7 C4 C5 C6 179.6(9) . . . . ?
C4 C5 C6 C1 0.7(13) . . . . ?
C4 C5 C6 C11 -175.3(8) . . . . ?
O1 C1 C6 C5 178.7(8) . . . . ?
C2 C1 C6 C5 -2.2(12) . . . . ?
O1 C1 C6 C11 -5.3(12) . . . . ?
C2 C1 C6 C11 173.8(8) . . . . ?
C5 C4 C7 C10 10.4(15) . . . . ?
C3 C4 C7 C10 -170.3(11) . . . . ?
C5 C4 C7 C9 -112.4(11) . . . . ?
C3 C4 C7 C9 66.9(13) . . . . ?
C5 C4 C7 C8 130.4(11) . . . . ?
C3 C4 C7 C8 -50.3(14) . . . . ?
C5 C6 C11 C13 78.2(10) . . . . ?
C1 C6 C11 C13 -97.8(9) . . . . ?
Ta1 O2 C12 C13 -17(3) . . . . ?
Ta1 O2 C12 C17 164.1(17) . . . . ?
O2 C12 C13 C14 -178.0(9) . . . . ?
C17 C12 C13 C14 0.5(14) . . . . ?
O2 C12 C13 C11 3.0(13) . . . . ?
C17 C12 C13 C11 -178.4(9) . . . . ?
C6 C11 C13 C14 -97.7(10) . . . . ?
C6 C11 C13 C12 81.2(11) . . . . ?
C12 C13 C14 C15 -3.6(15) . . . . ?
C11 C13 C14 C15 175.3(9) . . . . ?
C13 C14 C15 C16 2.7(16) . . . . ?
C13 C14 C15 C18 -179.0(10) . . . . ?
C14 C15 C16 C17 1.4(16) . . . . ?
C18 C15 C16 C17 -177.0(11) . . . . ?
C15 C16 C17 C12 -4.5(17) . . . . ?
C15 C16 C17 C22 177.3(10) . . . . ?
O2 C12 C17 C16 -177.9(9) . . . . ?
C13 C12 C17 C16 3.5(15) . . . . ?
O2 C12 C17 C22 0.3(14) . . . . ?
C13 C12 C17 C22 -178.3(9) . . . . ?
C16 C15 C18 C20X -4(2) . . . . ?
C14 C15 C18 C20X 178.1(18) . . . . ?
C16 C15 C18 C19 170.5(17) . . . . ?
C14 C15 C18 C19 -8(2) . . . . ?
C16 C15 C18 C20 47.7(16) . . . . ?
C14 C15 C18 C20 -130.6(14) . . . . ?
C16 C15 C18 C21 -63.8(17) . . . . ?
C14 C15 C18 C21 117.9(15) . . . . ?
C16 C15 C18 C19X 123.5(18) . . . . ?
C14 C15 C18 C19X -55(2) . . . . ?
C16 C15 C18 C21X -125.6(18) . . . . ?
C14 C15 C18 C21X 56.1(19) . . . . ?
C16 C17 C22 C24 -95.7(12) . . . . ?
C12 C17 C22 C24 86.1(10) . . . . ?
V1 O3 C23 C24 103.5(9) . . . . ?
V1 O3 C23 C28 -79.2(9) . . . . ?
O3 C23 C24 C25 -179.4(8) . . . . ?
C28 C23 C24 C25 3.4(13) . . . . ?
O3 C23 C24 C22 -2.2(12) . . . . ?
C28 C23 C24 C22 -179.4(8) . . . . ?
C17 C22 C24 C25 27.6(12) . . . . ?
C17 C22 C24 C23 -149.5(8) . . . . ?
C23 C24 C25 C26 -4.1(13) . . . . ?
C22 C24 C25 C26 178.7(9) . . . . ?
C24 C25 C26 C27 2.4(14) . . . . ?
C24 C25 C26 C29 179.2(9) . . . . ?
C25 C26 C27 C28 0.3(15) . . . . ?
C29 C26 C27 C28 -176.5(10) . . . . ?
C26 C27 C28 C23 -1.0(14) . . . . ?
C26 C27 C28 C33 174.4(9) . . . . ?
O3 C23 C28 C27 -178.1(8) . . . . ?
C24 C23 C28 C27 -0.9(13) . . . . ?
O3 C23 C28 C33 6.6(13) . . . . ?
C24 C23 C28 C33 -176.2(9) . . . . ?
C27 C26 C29 C30 106.6(15) . . . . ?
C25 C26 C29 C30 -70.1(17) . . . . ?
C27 C26 C29 C32 -11.6(17) . . . . ?
C25 C26 C29 C32 171.8(13) . . . . ?
C27 C26 C29 C31 -134.3(13) . . . . ?
C25 C26 C29 C31 49.1(15) . . . . ?
C27 C28 C33 C35 -79.9(11) . . . . ?
C23 C28 C33 C35 95.1(12) . . . . ?
V1 O4 C34 C35 78.8(11) . . . . ?
V1 O4 C34 C39 -103.0(10) . . . . ?
O4 C34 C35 C36 176.4(9) . . . . ?
C39 C34 C35 C36 -1.7(16) . . . . ?
O4 C34 C35 C33 -8.8(15) . . . . ?
C39 C34 C35 C33 173.1(10) . . . . ?
C28 C33 C35 C36 83.1(12) . . . . ?
C28 C33 C35 C34 -91.5(12) . . . . ?
C34 C35 C36 C37 2.0(18) . . . . ?
C33 C35 C36 C37 -172.7(11) . . . . ?
C35 C36 C37 C38 -0.1(19) . . . . ?
C35 C36 C37 C40 178.6(13) . . . . ?
C36 C37 C38 C39 -2.4(19) . . . . ?
C40 C37 C38 C39 178.9(13) . . . . ?
C37 C38 C39 C34 2.6(18) . . . . ?
C37 C38 C39 C44 177.9(12) . . . . ?
O4 C34 C39 C38 -178.7(10) . . . . ?
C35 C34 C39 C38 -0.5(16) . . . . ?
O4 C34 C39 C44 5.6(14) . . . . ?
C35 C34 C39 C44 -176.2(10) . . . . ?
C38 C37 C40 C43 60.2(19) . . . . ?
C36 C37 C40 C43 -118.5(16) . . . . ?
C38 C37 C40 C41 -176.3(16) . . . . ?
C36 C37 C40 C41 5(2) . . . . ?
C38 C37 C40 C42 -57(2) . . . . ?
C36 C37 C40 C42 124.5(17) . . . . ?
C38 C39 C44 C46 16.7(18) . . . . ?
C34 C39 C44 C46 -168.0(10) . . . . ?
Ta2 O5 C45 C46 -113.5(11) . . . . ?
Ta2 O5 C45 C50 69.0(16) . . . . ?
O5 C45 C46 C47 -179.5(10) . . . . ?
C50 C45 C46 C47 -1.9(16) . . . . ?
O5 C45 C46 C44 6.8(15) . . . . ?
C50 C45 C46 C44 -175.6(10) . . . . ?
C39 C44 C46 C47 52.6(16) . . . . ?
C39 C44 C46 C45 -133.8(11) . . . . ?
C45 C46 C47 C48 1.3(17) . . . . ?
C44 C46 C47 C48 174.8(11) . . . . ?
C46 C47 C48 C49 -0.2(17) . . . . ?
C46 C47 C48 C51 178.8(11) . . . . ?
C47 C48 C49 C50 -0.5(17) . . . . ?
C51 C48 C49 C50 -179.4(11) . . . . ?
C48 C49 C50 C45 -0.1(17) . . . . ?
C48 C49 C50 C55 -176.2(10) . . . . ?
O5 C45 C50 C49 178.9(9) . . . . ?
C46 C45 C50 C49 1.3(16) . . . . ?
O5 C45 C50 C55 -5.1(16) . . . . ?
C46 C45 C50 C55 177.3(10) . . . . ?
C47 C48 C51 C54 59.6(17) . . . . ?
C49 C48 C51 C54 -121.5(15) . . . . ?
C47 C48 C51 C52 -62.3(18) . . . . ?
C49 C48 C51 C52 116.5(15) . . . . ?
C47 C48 C51 C53 176.9(15) . . . . ?
C49 C48 C51 C53 -4(2) . . . . ?
C49 C50 C55 C57 80.8(12) . . . . ?
C45 C50 C55 C57 -95.2(12) . . . . ?
Ta2 O6 C56 C61 155.7(18) . . . . ?
Ta2 O6 C56 C57 -24(3) . . . . ?
O6 C56 C57 C58 -179.5(9) . . . . ?
C61 C56 C57 C58 1.1(15) . . . . ?
O6 C56 C57 C55 0.2(15) . . . . ?
C61 C56 C57 C55 -179.2(10) . . . . ?
C50 C55 C57 C58 -95.6(11) . . . . ?
C50 C55 C57 C56 84.7(12) . . . . ?
C56 C57 C58 C59 -3.1(16) . . . . ?
C55 C57 C58 C59 177.2(9) . . . . ?
C57 C58 C59 C60 1.5(15) . . . . ?
C57 C58 C59 C62 177.3(10) . . . . ?
C58 C59 C60 C61 2.0(15) . . . . ?
C62 C59 C60 C61 -173.8(10) . . . . ?
O6 C56 C61 C60 -177.0(9) . . . . ?
C57 C56 C61 C60 2.3(16) . . . . ?
O6 C56 C61 C66 0.2(15) . . . . ?
C57 C56 C61 C66 179.6(9) . . . . ?
C59 C60 C61 C56 -3.9(15) . . . . ?
C59 C60 C61 C66 178.7(9) . . . . ?
C60 C59 C62 C63 -148.0(11) . . . . ?
C58 C59 C62 C63 36.3(15) . . . . ?
C60 C59 C62 C65 91.9(14) . . . . ?
C58 C59 C62 C65 -83.8(14) . . . . ?
C60 C59 C62 C64 -30.2(15) . . . . ?
C58 C59 C62 C64 154.1(11) . . . . ?
C56 C61 C66 C68 86.9(12) . . . . ?
C60 C61 C66 C68 -95.8(11) . . . . ?
V2 O7 C67 C72 -79.6(10) . . . . ?
V2 O7 C67 C68 101.9(9) . . . . ?
O7 C67 C68 C69 175.1(9) . . . . ?
C72 C67 C68 C69 -3.4(15) . . . . ?
O7 C67 C68 C66 -1.9(13) . . . . ?
C72 C67 C68 C66 179.6(9) . . . . ?
C61 C66 C68 C69 38.5(13) . . . . ?
C61 C66 C68 C67 -144.6(9) . . . . ?
C67 C68 C69 C70 2.1(16) . . . . ?
C66 C68 C69 C70 179.0(10) . . . . ?
C68 C69 C70 C71 -1.4(17) . . . . ?
C68 C69 C70 C73 -178.4(12) . . . . ?
C69 C70 C71 C72 2.0(17) . . . . ?
C73 C70 C71 C72 179.1(12) . . . . ?
C70 C71 C72 C67 -3.3(16) . . . . ?
C70 C71 C72 C77 174.0(10) . . . . ?
O7 C67 C72 C71 -174.5(9) . . . . ?
C68 C67 C72 C71 4.0(15) . . . . ?
O7 C67 C72 C77 8.2(14) . . . . ?
C68 C67 C72 C77 -173.3(9) . . . . ?
C69 C70 C73 C75 -139.5(14) . . . . ?
C71 C70 C73 C75 43.6(18) . . . . ?
C69 C70 C73 C74 -12(2) . . . . ?
C71 C70 C73 C74 170.8(15) . . . . ?
C69 C70 C73 C76 104.4(14) . . . . ?
C71 C70 C73 C76 -72.5(16) . . . . ?
C71 C72 C77 C79 -88.2(11) . . . . ?
C67 C72 C77 C79 89.1(11) . . . . ?
V2 O8 C78 C83 -102.5(9) . . . . ?
V2 O8 C78 C79 80.9(10) . . . . ?
O8 C78 C79 C80 174.0(8) . . . . ?
C83 C78 C79 C80 -2.3(14) . . . . ?
O8 C78 C79 C77 -6.5(14) . . . . ?
C83 C78 C79 C77 177.2(9) . . . . ?
C72 C77 C79 C80 85.4(11) . . . . ?
C72 C77 C79 C78 -94.1(11) . . . . ?
C78 C79 C80 C81 2.9(15) . . . . ?
C77 C79 C80 C81 -176.6(10) . . . . ?
C79 C80 C81 C82 -0.4(16) . . . . ?
C79 C80 C81 C84 -179.3(10) . . . . ?
C80 C81 C82 C83 -2.8(16) . . . . ?
C84 C81 C82 C83 176.1(10) . . . . ?
C81 C82 C83 C78 3.3(15) . . . . ?
C81 C82 C83 C88 -179.4(10) . . . . ?
O8 C78 C83 C82 -177.2(8) . . . . ?
C79 C78 C83 C82 -0.7(14) . . . . ?
O8 C78 C83 C88 5.3(13) . . . . ?
C79 C78 C83 C88 -178.2(9) . . . . ?
C80 C81 C84 C85 -118.6(16) . . . . ?
C82 C81 C84 C85 62.5(18) . . . . ?
C80 C81 C84 C87X 66(2) . . . . ?
C82 C81 C84 C87X -113(2) . . . . ?
C80 C81 C84 C87 14.1(19) . . . . ?
C82 C81 C84 C87 -164.8(15) . . . . ?
C80 C81 C84 C85X -54(2) . . . . ?
C82 C81 C84 C85X 127(2) . . . . ?
C80 C81 C84 C86X -169(2) . . . . ?
C82 C81 C84 C86X 13(2) . . . . ?
C80 C81 C84 C86 126.6(12) . . . . ?
C82 C81 C84 C86 -52.3(15) . . . . ?
C3 C2 C88 C83 56.7(13) . . . . ?
C1 C2 C88 C83 -125.9(9) . . . . ?
C82 C83 C88 C2 15.3(14) . . . . ?
C78 C83 C88 C2 -167.3(8) . . . . ?
O9 Ta1 O14 C89 -130(2) . . . . ?
O2 Ta1 O14 C89 49(2) . . . . ?
O1 Ta1 O14 C89 139(2) . . . . ?
O10 Ta1 O14 C89 -38(2) . . . . ?
Ta1 O14 C89 C90 -7(3) . . . . ?
Ta1 O14 C89 C91 132.1(19) . . . . ?
O9 Ta2 O15 C92 37.0(12) . . . . ?
O6 Ta2 O15 C92 -144.8(12) . . . . ?
O5 Ta2 O15 C92 -54.1(12) . . . . ?
O11 Ta2 O15 C92 128.3(12) . . . . ?
Ta2 O15 C92 C93 -134.0(14) . . . . ?
Ta2 O15 C92 C94 89.6(19) . . . . ?
